data_4074961
loop_
_publ_author_name
'Bonaccorsi, Cristina'
'Santoro, Francesco'
'Gischig, Sebastian'
'Mezzetti, Antonio'

_publ_section_title
;
 Chiral Dicationic Bis(aqua) Complexes [Ru(OH2)2(PNNP)]2+:&#x00A0; The
 Effect of Double Chloride Abstraction on Asymmetric Cyclopropanation
;
_journal_issue 8
_journal_name_full Organometallics
_journal_page_first 2002
_journal_paper_doi 10.1021/om0510627
_journal_volume 25
_journal_year 2006
_chemical_absolute_configuration ad
_chemical_formula_moiety 'C52 H32 Cl2 F24 N2 P2 Ru'
_chemical_formula_sum 'C52 H32 Cl2 F24 N2 P2 Ru'
_chemical_formula_weight 1374.71
_chemical_name_common '[RuCl2(PNNP)]'
_space_group_IT_number 1
_symmetry_cell_setting triclinic
_symmetry_Int_Tables_number 1
_symmetry_space_group_name_Hall 'P 1'
_symmetry_space_group_name_H-M 'P 1'
_atom_sites_solution_hydrogens geom
_atom_sites_solution_primary direct
_atom_sites_solution_secondary difmap
_audit_creation_method SHELXL-97
_cell_angle_alpha 94.138(3)
_cell_angle_beta 91.495(3)
_cell_angle_gamma 101.742(3)
_cell_formula_units_Z 2
_cell_length_a 12.5439(18)
_cell_length_b 12.7227(19)
_cell_length_c 17.051(3)
_cell_measurement_reflns_used 17943
_cell_measurement_temperature 293(2)
_cell_measurement_theta_max 28.281
_cell_measurement_theta_min 2.3695
_cell_volume 2655.0(7)
_computing_cell_refinement 'Bruker SMART'
_computing_data_collection 'Bruker SMART'
_computing_data_reduction 'Bruker SAINT'
_computing_molecular_graphics 'Bruker SHELXTL'
_computing_publication_material 'Bruker SHELXTL'
_computing_structure_refinement 'SHELXL-97 (Sheldrick, 1997)'
_computing_structure_solution 'SHELXS-97 (Sheldrick, 1990)'
_diffrn_ambient_temperature 293(2)
_diffrn_measured_fraction_theta_full 0.991
_diffrn_measured_fraction_theta_max 0.991
_diffrn_measurement_device_type 'BRUKER APEX'
_diffrn_measurement_method '\w scans'
_diffrn_radiation_monochromator graphite
_diffrn_radiation_probe x-ray
_diffrn_radiation_type MoK\a
_diffrn_radiation_wavelength 0.71073
_diffrn_reflns_av_R_equivalents 0.0119
_diffrn_reflns_av_sigmaI/netI 0.0291
_diffrn_reflns_limit_h_max 16
_diffrn_reflns_limit_h_min -16
_diffrn_reflns_limit_k_max 16
_diffrn_reflns_limit_k_min -16
_diffrn_reflns_limit_l_max 22
_diffrn_reflns_limit_l_min -22
_diffrn_reflns_number 27500
_diffrn_reflns_theta_full 28.28
_diffrn_reflns_theta_max 28.28
_diffrn_reflns_theta_min 1.66
_diffrn_source 'fine-focus sealed tube'
_diffrn_source_type MoK\a
_exptl_absorpt_coefficient_mu 0.581
_exptl_absorpt_correction_T_max 0.8780
_exptl_absorpt_correction_T_min 0.6935
_exptl_absorpt_correction_type empirical
_exptl_absorpt_process_details 'sadabs vers. 2.03'
_exptl_crystal_colour red
_exptl_crystal_density_diffrn 1.720
_exptl_crystal_density_meas ?
_exptl_crystal_density_method 'not measured'
_exptl_crystal_description cube
_exptl_crystal_F_000 1364
_exptl_crystal_size_max 0.68
_exptl_crystal_size_mid 0.45
_exptl_crystal_size_min 0.23
_refine_diff_density_max 0.722
_refine_diff_density_min -0.375
_refine_diff_density_rms 0.064
_refine_ls_abs_structure_details 'Flack H D (1983), Acta Cryst. A39, 876-881'
_refine_ls_abs_structure_Flack 0.014(14)
_refine_ls_extinction_method none
_refine_ls_goodness_of_fit_ref 1.049
_refine_ls_hydrogen_treatment constr
_refine_ls_matrix_type full
_refine_ls_number_parameters 1888
_refine_ls_number_reflns 23982
_refine_ls_number_restraints 165
_refine_ls_restrained_S_all 1.052
_refine_ls_R_factor_all 0.0339
_refine_ls_R_factor_gt 0.0308
_refine_ls_shift/su_max 0.036
_refine_ls_shift/su_mean 0.002
_refine_ls_structure_factor_coef Fsqd
_refine_ls_weighting_details 'calc w=1/[\s^2^(Fo^2^)+(0.0478P)^2^+0.1737P] where P=(Fo^2^+2Fc^2^)/3'
_refine_ls_weighting_scheme calc
_refine_ls_wR_factor_gt 0.0775
_refine_ls_wR_factor_ref 0.0799
_reflns_number_gt 22085
_reflns_number_total 23982
_reflns_threshold_expression >2sigma(I)
_cod_data_source_file om0510627si20051212_011841.cif
_cod_data_source_block '[RuCl2(PNNP)]'
_cod_depositor_comments
;
The following automatic conversions were performed:

'_exptl_crystal_density_meas' value 'not measured' was changed to '?'
- the value is perceived as not measured.

Automatic conversion script
Id: cif_fix_values 3008 2015-01-20 13:52:24Z robertas 
;
_cod_database_code 4074961

loop_
_symmetry_equiv_pos_as_xyz
'x, y, z'

loop_
_atom_site_label
_atom_site_type_symbol
_atom_site_fract_x
_atom_site_fract_y
_atom_site_fract_z
_atom_site_U_iso_or_equiv
_atom_site_adp_type
_atom_site_occupancy
_atom_site_symmetry_multiplicity
_atom_site_calc_flag
_atom_site_refinement_flags
Ru1 Ru 0.65415(3) 0.07959(3) 0.76469(2) 0.02547(6) Uani 1 1 d .
Cl1 Cl 0.64852(9) 0.25980(8) 0.81674(6) 0.0351(2) Uani 1 1 d .
Cl2 Cl 0.66140(10) -0.10786(9) 0.73298(7) 0.0388(2) Uani 1 1 d .
P1 P 0.71395(9) 0.15739(8) 0.65319(6) 0.0274(2) Uani 1 1 d .
P2 P 0.47262(9) 0.03268(8) 0.73175(7) 0.0285(2) Uani 1 1 d .
F1A F 0.515(3) 0.176(4) 0.3424(13) 0.24(3) Uani 0.33(4) 1 d PD
F2A F 0.362(3) 0.182(3) 0.389(3) 0.21(2) Uani 0.33(4) 1 d PD
F3A F 0.438(4) 0.0530(15) 0.409(2) 0.22(2) Uani 0.33(4) 1 d PD
F1B F 0.5346(10) 0.1506(12) 0.3542(6) 0.137(5) Uani 0.67(4) 1 d PD
F2B F 0.3863(12) 0.2017(12) 0.3665(8) 0.110(4) Uani 0.67(4) 1 d PD
F3B F 0.4094(13) 0.0562(8) 0.4101(10) 0.138(6) Uani 0.67(4) 1 d PD
F4A F 0.6017(12) 0.5495(6) 0.5925(9) 0.116(5) Uani 0.568(16) 1 d PD
F5A F 0.4376(15) 0.5059(12) 0.5658(11) 0.184(9) Uani 0.568(16) 1 d PD
F6A F 0.5006(9) 0.4883(7) 0.6761(5) 0.091(4) Uani 0.568(16) 1 d PD
F4B F 0.559(2) 0.5181(15) 0.6607(14) 0.199(13) Uani 0.432(16) 1 d PD
F5B F 0.5379(19) 0.5407(13) 0.5423(13) 0.142(8) Uani 0.432(16) 1 d PD
F6B F 0.4098(8) 0.4746(11) 0.6044(11) 0.108(6) Uani 0.432(16) 1 d PD
F7A F 0.876(3) 0.2226(10) 0.3689(11) 0.224(17) Uani 0.46(3) 1 d PD
F8A F 0.813(2) 0.0694(14) 0.3156(9) 0.199(13) Uani 0.46(3) 1 d PD
F9A F 0.9753(15) 0.115(2) 0.3458(14) 0.161(10) Uani 0.46(3) 1 d PD
F7C F 0.7849(8) 0.1415(19) 0.3383(8) 0.142(8) Uani 0.54(3) 1 d PD
F8C F 0.903(2) 0.0561(13) 0.3162(7) 0.170(10) Uani 0.54(3) 1 d PD
F9C F 0.9447(16) 0.2078(13) 0.3713(9) 0.156(10) Uani 0.54(3) 1 d PD
F10 F 0.8357(5) -0.2292(4) 0.5753(4) 0.172(3) Uani 1 1 d D
F11 F 0.9826(5) -0.1297(5) 0.6164(4) 0.190(3) Uani 1 1 d D
F12 F 0.9636(5) -0.1931(5) 0.4994(3) 0.197(3) Uani 1 1 d D
F13 F 0.2844(4) 0.4616(3) 0.7529(3) 0.0957(13) Uani 1 1 d .
F14 F 0.4147(4) 0.4252(3) 0.8231(3) 0.0990(15) Uani 1 1 d .
F15 F 0.2486(4) 0.3559(4) 0.8428(3) 0.0984(13) Uani 1 1 d .
F16A F 0.2180(12) 0.1882(18) 0.4826(6) 0.276(17) Uani 0.48(3) 1 d PD
F17A F 0.0925(9) 0.1907(14) 0.5527(10) 0.185(11) Uani 0.48(3) 1 d PD
F18A F 0.1444(14) 0.0532(5) 0.5293(12) 0.177(10) Uani 0.48(3) 1 d PD
F16B F 0.1956(15) 0.2251(11) 0.4970(8) 0.231(12) Uani 0.52(3) 1 d PD
F17B F 0.0800(5) 0.1479(17) 0.5636(10) 0.227(12) Uani 0.52(3) 1 d PD
F18B F 0.1775(13) 0.0659(8) 0.5048(9) 0.149(8) Uani 0.52(3) 1 d PD
F19A F 0.1439(5) -0.3063(6) 0.6663(4) 0.082(2) Uani 0.790(13) 1 d PD
F20A F 0.2178(5) -0.4201(4) 0.6031(5) 0.086(3) Uani 0.790(13) 1 d PD
F21A F 0.1327(4) -0.3239(6) 0.5430(4) 0.080(2) Uani 0.790(13) 1 d PD
F19B F 0.1225(19) -0.2751(19) 0.626(3) 0.166(19) Uani 0.210(13) 1 d PD
F20B F 0.216(3) -0.371(3) 0.671(2) 0.20(2) Uani 0.210(13) 1 d PD
F21B F 0.173(3) -0.392(3) 0.5512(18) 0.19(3) Uani 0.210(13) 1 d PD
F22A F 0.6067(10) -0.2416(9) 0.4794(7) 0.138(5) Uani 0.766(15) 1 d PD
F23A F 0.4828(7) -0.2231(11) 0.4005(4) 0.149(6) Uani 0.766(15) 1 d PD
F24A F 0.5948(6) -0.0915(4) 0.4493(4) 0.080(2) Uani 0.766(15) 1 d PD
F23B F 0.533(3) -0.2781(10) 0.4388(14) 0.086(8) Uani 0.234(15) 1 d PD
F22B F 0.6379(14) -0.143(4) 0.481(2) 0.21(3) Uani 0.234(15) 1 d PD
F24B F 0.503(4) -0.133(4) 0.4106(15) 0.24(3) Uani 0.234(15) 1 d PD
N1 N 0.8151(3) 0.1126(3) 0.80715(19) 0.0300(6) Uani 1 1 d .
N2 N 0.6320(3) 0.0268(3) 0.8787(2) 0.0345(7) Uani 1 1 d .
C1 C 0.6212(3) 0.2184(3) 0.5941(2) 0.0333(8) Uani 1 1 d .
C2 C 0.5713(4) 0.1677(4) 0.5259(3) 0.0402(10) Uani 1 1 d .
H2 H 0.5823 0.0995 0.5099 0.048 Uiso 1 1 calc R
C3 C 0.5042(5) 0.2152(4) 0.4794(3) 0.0535(12) Uani 1 1 d .
C4 C 0.4576(6) 0.1575(6) 0.4036(4) 0.094(2) Uani 1 1 d D
C5 C 0.4846(4) 0.3164(4) 0.5051(3) 0.0529(12) Uani 1 1 d .
H5 H 0.4397 0.3493 0.4752 0.064 Uiso 1 1 calc R
C6 C 0.5325(4) 0.3661(4) 0.5747(3) 0.0447(10) Uani 1 1 d .
C7 C 0.5145(5) 0.4776(4) 0.5994(3) 0.0636(14) Uani 1 1 d D
C8 C 0.5992(4) 0.3182(4) 0.6193(3) 0.0379(9) Uani 1 1 d .
H8 H 0.6300 0.3528 0.6669 0.045 Uiso 1 1 calc R
C9 C 0.7800(3) 0.0865(3) 0.5757(2) 0.0323(8) Uani 1 1 d .
C10 C 0.8007(4) 0.1264(4) 0.5026(3) 0.0450(10) Uani 1 1 d .
H10 H 0.7773 0.1884 0.4906 0.054 Uiso 1 1 calc R
C11 C 0.8554(5) 0.0754(5) 0.4479(3) 0.0548(12) Uani 1 1 d .
C12 C 0.8772(7) 0.1211(7) 0.3700(4) 0.100(3) Uani 1 1 d D
C13 C 0.8921(5) -0.0145(5) 0.4644(3) 0.0597(13) Uani 1 1 d .
H13 H 0.9300 -0.0479 0.4274 0.072 Uiso 1 1 calc R
C14 C 0.8726(5) -0.0555(4) 0.5361(3) 0.0560(11) Uani 1 1 d .
C15 C 0.9129(4) -0.1503(5) 0.5558(2) 0.098(2) Uani 1 1 d D
C16 C 0.8187(4) -0.0039(4) 0.5916(3) 0.0447(9) Uani 1 1 d .
H16 H 0.8084 -0.0307 0.6408 0.054 Uiso 1 1 calc R
C17 C 0.8296(3) 0.2708(3) 0.6754(2) 0.0296(8) Uani 1 1 d .
C18 C 0.8537(4) 0.3520(3) 0.6249(3) 0.0413(9) Uani 1 1 d .
H18 H 0.8063 0.3525 0.5821 0.050 Uiso 1 1 calc R
C19 C 0.9466(4) 0.4324(4) 0.6364(3) 0.0490(11) Uani 1 1 d .
H19 H 0.9622 0.4849 0.6008 0.059 Uiso 1 1 calc R
C20 C 1.0158(4) 0.4345(4) 0.7004(3) 0.0510(11) Uani 1 1 d .
H20 H 1.0765 0.4901 0.7100 0.061 Uiso 1 1 calc R
C21 C 0.9942(4) 0.3539(4) 0.7498(3) 0.0427(10) Uani 1 1 d .
H21 H 1.0432 0.3536 0.7916 0.051 Uiso 1 1 calc R
C22 C 0.9013(3) 0.2719(3) 0.7399(3) 0.0341(9) Uani 1 1 d .
C23 C 0.8938(3) 0.1909(3) 0.7974(2) 0.0375(9) Uani 1 1 d .
H23 H 0.9545 0.1974 0.8314 0.045 Uiso 1 1 calc R
C24 C 0.8296(2) 0.0388(2) 0.86887(18) 0.0350(5) Uani 1 1 d .
H24 H 0.8171 -0.0341 0.8428 0.042 Uiso 1 1 calc R
C25 C 0.9408(4) 0.0587(3) 0.9121(3) 0.0406(9) Uani 1 1 d .
H25A H 0.9967 0.0546 0.8744 0.049 Uiso 1 1 calc R
H25B H 0.9565 0.1304 0.9388 0.049 Uiso 1 1 calc R
C26 C 0.9426(4) -0.0243(4) 0.9717(3) 0.0561(10) Uani 1 1 d .
H26A H 0.9327 -0.0955 0.9445 0.067 Uiso 1 1 calc R
H26B H 1.0127 -0.0090 1.0001 0.067 Uiso 1 1 calc R
C27 C 0.8549(4) -0.0225(4) 1.0281(2) 0.0723(12) Uani 1 1 d .
H27A H 0.8691 0.0465 1.0588 0.087 Uiso 1 1 calc R
H27B H 0.8556 -0.0780 1.0642 0.087 Uiso 1 1 calc R
C28 C 0.7431(4) -0.0406(5) 0.9869(3) 0.0623(14) Uani 1 1 d .
H28A H 0.6890 -0.0343 1.0256 0.075 Uiso 1 1 calc R
H28B H 0.7252 -0.1130 0.9614 0.075 Uiso 1 1 calc R
C29 C 0.7389(2) 0.0407(3) 0.92543(17) 0.0392(6) Uani 1 1 d .
H29 H 0.7528 0.1125 0.9535 0.047 Uiso 1 1 calc R
C30 C 0.5458(4) -0.0140(3) 0.9119(3) 0.0387(9) Uani 1 1 d .
H30 H 0.5575 -0.0384 0.9609 0.046 Uiso 1 1 calc R
C31 C 0.4309(4) -0.0296(3) 0.8866(2) 0.0372(9) Uani 1 1 d .
C32 C 0.3592(4) -0.0645(4) 0.9459(3) 0.0457(10) Uani 1 1 d .
H32 H 0.3887 -0.0781 0.9938 0.055 Uiso 1 1 calc R
C33 C 0.2489(4) -0.0794(4) 0.9366(3) 0.0523(11) Uani 1 1 d .
H33 H 0.2041 -0.1047 0.9767 0.063 Uiso 1 1 calc R
C34 C 0.2049(4) -0.0563(4) 0.8668(3) 0.0542(13) Uani 1 1 d .
H34 H 0.1298 -0.0654 0.8588 0.065 Uiso 1 1 calc R
C35 C 0.2753(4) -0.0188(4) 0.8079(3) 0.0440(10) Uani 1 1 d .
H35 H 0.2457 0.0002 0.7618 0.053 Uiso 1 1 calc R
C36 C 0.3872(3) -0.0088(3) 0.8155(3) 0.0368(9) Uani 1 1 d .
C37 C 0.3939(3) 0.1281(3) 0.6977(2) 0.0338(8) Uani 1 1 d .
C38 C 0.3925(3) 0.2195(3) 0.7471(3) 0.0382(9) Uani 1 1 d .
H38 H 0.4387 0.2351 0.7918 0.046 Uiso 1 1 calc R
C39 C 0.3222(4) 0.2885(4) 0.7303(3) 0.0445(10) Uani 1 1 d .
C40 C 0.3189(5) 0.3819(5) 0.7862(4) 0.0647(15) Uani 1 1 d .
C41 C 0.2561(4) 0.2681(4) 0.6658(3) 0.0538(12) Uani 1 1 d .
H41 H 0.2100 0.3144 0.6550 0.065 Uiso 1 1 calc R
C42 C 0.2563(5) 0.1781(4) 0.6150(3) 0.0562(12) Uani 1 1 d .
C43 C 0.1769(4) 0.1529(4) 0.5444(3) 0.090(2) Uani 1 1 d D
C44 C 0.3243(4) 0.1100(4) 0.6303(3) 0.0431(10) Uani 1 1 d .
H44 H 0.3244 0.0505 0.5953 0.052 Uiso 1 1 calc R
C45 C 0.4305(3) -0.0813(3) 0.6563(2) 0.0322(8) Uani 1 1 d .
C46 C 0.3342(4) -0.1578(3) 0.6602(3) 0.0354(9) Uani 1 1 d .
H46 H 0.2905 -0.1538 0.7031 0.042 Uiso 1 1 calc R
C47 C 0.3021(4) -0.2413(3) 0.6000(3) 0.0392(9) Uani 1 1 d .
C48 C 0.2012(5) -0.3207(4) 0.6036(3) 0.0540(13) Uani 1 1 d D
C49 C 0.3689(4) -0.2477(4) 0.5375(3) 0.0487(12) Uani 1 1 d .
H49 H 0.3485 -0.3027 0.4977 0.058 Uiso 1 1 calc R
C50 C 0.4649(4) -0.1741(4) 0.5333(3) 0.0419(10) Uani 1 1 d .
C51 C 0.5353(5) -0.1822(4) 0.4652(4) 0.0635(16) Uani 1 1 d D
C52 C 0.4967(3) -0.0921(3) 0.5928(3) 0.0360(9) Uani 1 1 d .
H52 H 0.5628 -0.0437 0.5903 0.043 Uiso 1 1 calc R
Ru2 Ru 0.01860(3) 0.54515(3) 0.02721(2) 0.02682(6) Uani 1 1 d .
Cl3 Cl 0.03013(9) 0.36821(8) -0.02969(7) 0.0380(2) Uani 1 1 d .
Cl4 Cl 0.00605(10) 0.72888(9) 0.06758(7) 0.0413(2) Uani 1 1 d .
P3 P -0.04541(9) 0.46416(8) 0.13703(6) 0.0292(2) Uani 1 1 d .
P4 P 0.19960(9) 0.58831(8) 0.06276(6) 0.0298(2) Uani 1 1 d .
F25A F 0.1272(17) 0.486(3) 0.4307(14) 0.157(10) Uani 0.49(5) 1 d PD
F26A F 0.273(2) 0.5472(16) 0.3710(15) 0.122(6) Uani 0.49(5) 1 d PD
F27A F 0.2604(19) 0.4078(15) 0.4348(12) 0.121(5) Uani 0.49(5) 1 d PD
F25B F 0.1249(12) 0.442(3) 0.4422(10) 0.110(6) Uani 0.51(5) 1 d PD
F26B F 0.242(2) 0.5612(8) 0.3903(11) 0.096(5) Uani 0.51(5) 1 d PD
F27B F 0.2831(19) 0.4104(17) 0.4124(17) 0.145(8) Uani 0.51(5) 1 d PD
F28A F 0.0765(12) 0.0621(7) 0.2139(11) 0.152(7) Uani 0.579(15) 1 d PD
F29A F 0.2460(8) 0.1280(10) 0.2079(6) 0.106(5) Uani 0.579(15) 1 d PD
F30A F 0.1432(8) 0.1232(7) 0.1124(4) 0.082(3) Uani 0.579(15) 1 d PD
F28B F 0.0502(9) 0.0763(8) 0.1718(10) 0.100(5) Uani 0.421(15) 1 d PD
F29B F 0.1723(18) 0.0900(9) 0.2552(10) 0.127(7) Uani 0.421(15) 1 d PD
F30B F 0.214(2) 0.1305(11) 0.1422(17) 0.204(15) Uani 0.421(15) 1 d PD
F31A F -0.1169(12) 0.5329(19) 0.4602(9) 0.174(8) Uani 0.57(3) 1 d PD
F32A F -0.2379(18) 0.3979(8) 0.4161(7) 0.129(7) Uani 0.57(3) 1 d PD
F33A F -0.2772(18) 0.5454(14) 0.4588(10) 0.168(9) Uani 0.57(3) 1 d PD
F31B F -0.143(2) 0.440(3) 0.4410(10) 0.165(13) Uani 0.43(3) 1 d PD
F32B F -0.3069(17) 0.443(3) 0.4230(11) 0.200(18) Uani 0.43(3) 1 d PD
F33B F -0.201(3) 0.5794(15) 0.4734(8) 0.211(13) Uani 0.43(3) 1 d PD
F34A F -0.3659(8) 0.7439(13) 0.2485(11) 0.32(2) Uani 0.397(19) 1 d PD
F35A F -0.2810(16) 0.7627(14) 0.1491(4) 0.202(13) Uani 0.397(19) 1 d PD
F36A F -0.2214(13) 0.8503(6) 0.2506(11) 0.42(3) Uani 0.397(19) 1 d PD
F34B F -0.3161(10) 0.8019(8) 0.2777(6) 0.285(12) Uani 0.603(19) 1 d PD
F35B F -0.3425(9) 0.7273(9) 0.1678(7) 0.293(13) Uani 0.603(19) 1 d PD
F36B F -0.1999(8) 0.8318(6) 0.1973(6) 0.191(8) Uani 0.603(19) 1 d PD
F37A F 0.4562(13) 1.0462(9) 0.2000(9) 0.067(3) Uani 0.47(5) 1 d PD
F38A F 0.5182(17) 0.9348(14) 0.1241(9) 0.099(7) Uani 0.47(5) 1 d PD
F39A F 0.5403(12) 0.9385(16) 0.2481(10) 0.077(4) Uani 0.47(5) 1 d PD
F37B F 0.4465(13) 1.0352(12) 0.173(2) 0.102(6) Uani 0.53(5) 1 d PD
F38B F 0.5351(12) 0.9179(16) 0.1327(9) 0.081(3) Uani 0.53(5) 1 d PD
F39B F 0.5318(13) 0.9605(18) 0.2545(6) 0.089(4) Uani 0.53(5) 1 d PD
F40A F 0.0979(17) 0.7131(8) 0.3555(9) 0.123(6) Uani 0.55(2) 1 d PD
F41A F 0.0352(9) 0.8273(17) 0.2973(8) 0.133(5) Uani 0.55(2) 1 d PD
F42A F 0.1659(13) 0.8798(13) 0.3784(9) 0.143(9) Uani 0.55(2) 1 d PD
F40B F 0.1945(8) 0.8119(18) 0.3974(5) 0.103(5) Uani 0.45(2) 1 d PD
F41B F 0.0608(11) 0.7160(9) 0.3371(8) 0.085(5) Uani 0.45(2) 1 d PD
F42B F 0.0910(17) 0.8829(11) 0.3286(8) 0.100(6) Uani 0.45(2) 1 d PD
F43A F 0.483(2) 0.5431(14) 0.2957(12) 0.145(8) Uani 0.51(4) 1 d PD
F44A F 0.5835(10) 0.461(3) 0.2284(15) 0.157(9) Uani 0.51(4) 1 d PD
F45A F 0.470(3) 0.3746(11) 0.2986(12) 0.162(9) Uani 0.51(4) 1 d PD
F43B F 0.5100(18) 0.5628(10) 0.2761(15) 0.119(7) Uani 0.49(4) 1 d PD
F44B F 0.5705(15) 0.4224(19) 0.2505(10) 0.120(6) Uani 0.49(4) 1 d PD
F45B F 0.4300(11) 0.420(2) 0.3176(8) 0.132(9) Uani 0.49(4) 1 d PD
F46 F 0.3773(4) 0.1545(3) 0.0427(3) 0.0960(14) Uani 1 1 d .
F47 F 0.2539(3) 0.1945(3) -0.0300(3) 0.0917(13) Uani 1 1 d .
F48 F 0.4185(4) 0.2606(4) -0.0479(3) 0.1109(16) Uani 1 1 d .
N3 N -0.1394(3) 0.5008(3) -0.02647(19) 0.0314(7) Uani 1 1 d .
N4 N 0.0489(3) 0.6134(3) -0.0812(2) 0.0323(7) Uani 1 1 d .
C53 C 0.0453(3) 0.3999(3) 0.1954(2) 0.0326(8) Uani 1 1 d .
C54 C 0.0951(4) 0.4518(4) 0.2671(3) 0.0406(10) Uani 1 1 d .
H54 H 0.0846 0.5198 0.2845 0.049 Uiso 1 1 calc R
C55 C 0.1595(4) 0.4001(4) 0.3109(3) 0.0496(11) Uani 1 1 d .
C56 C 0.2024(6) 0.4565(5) 0.3898(4) 0.082(2) Uani 1 1 d D
C57 C 0.1762(5) 0.3006(4) 0.2887(3) 0.0547(12) Uani 1 1 d .
H57 H 0.2174 0.2667 0.3208 0.066 Uiso 1 1 calc R
C58 C 0.1309(4) 0.2500(4) 0.2169(3) 0.0445(10) Uani 1 1 d .
C59 C 0.1438(5) 0.1386(5) 0.1907(4) 0.0670(15) Uani 1 1 d D
C60 C 0.0653(4) 0.3002(4) 0.1698(3) 0.0387(9) Uani 1 1 d .
H60 H 0.0356 0.2665 0.1216 0.046 Uiso 1 1 calc R
C61 C -0.1136(4) 0.5337(4) 0.2137(3) 0.0390(9) Uani 1 1 d .
H61 H -0.0449 0.5820 0.2321 0.047 Uiso 1 1 calc R
C62 C -0.1323(4) 0.4966(4) 0.2881(3) 0.0481(11) Uani 1 1 d .
H62 H -0.1047 0.4376 0.3018 0.058 Uiso 1 1 calc R
C63 C -0.1910(5) 0.5458(5) 0.3422(3) 0.0558(13) Uani 1 1 d .
C64 C -0.2105(6) 0.4990(6) 0.4211(4) 0.085(2) Uani 1 1 d D
C65 C -0.2325(5) 0.6341(5) 0.3230(4) 0.0681(16) Uani 1 1 d .
H65 H -0.2686 0.6699 0.3598 0.082 Uiso 1 1 calc R
C66 C -0.2195(6) 0.6675(5) 0.2488(5) 0.082(2) Uani 1 1 d .
C67 C -0.2706(5) 0.7578(5) 0.2227(4) 0.165(5) Uani 1 1 d D
C68 C -0.1592(5) 0.6190(4) 0.1927(4) 0.0624(14) Uani 1 1 d .
H68 H -0.1504 0.6438 0.1428 0.075 Uiso 1 1 calc R
C69 C -0.1622(3) 0.3514(3) 0.1140(3) 0.0343(9) Uani 1 1 d .
C70 C -0.1915(4) 0.2722(4) 0.1676(3) 0.0477(11) Uani 1 1 d .
H70 H -0.1456 0.2722 0.2113 0.057 Uiso 1 1 calc R
C71 C -0.2859(5) 0.1947(4) 0.1572(3) 0.0551(12) Uani 1 1 d .
H71 H -0.3033 0.1429 0.1931 0.066 Uiso 1 1 calc R
C72 C -0.3537(4) 0.1950(4) 0.0933(3) 0.0475(11) Uani 1 1 d .
H72 H -0.4183 0.1437 0.0865 0.057 Uiso 1 1 calc R
C73 C -0.3279(4) 0.2702(4) 0.0384(3) 0.0423(10) Uani 1 1 d .
H73 H -0.3740 0.2678 -0.0056 0.051 Uiso 1 1 calc R
C74 C -0.2323(3) 0.3500(3) 0.0489(2) 0.0328(8) Uani 1 1 d .
C75 C -0.2171(4) 0.4223(3) -0.0152(3) 0.0371(8) Uani 1 1 d .
H75 H -0.2732 0.4085 -0.0536 0.045 Uiso 1 1 calc R
C76 C -0.1459(2) 0.5438(3) -0.10608(17) 0.0387(6) Uani 1 1 d .
H76 H -0.1362 0.4876 -0.1461 0.046 Uiso 1 1 calc R
C77 C -0.2545(4) 0.5740(5) -0.1237(4) 0.0622(14) Uani 1 1 d .
H77A H -0.2664 0.6286 -0.0841 0.075 Uiso 1 1 calc R
H77B H -0.3128 0.5112 -0.1215 0.075 Uiso 1 1 calc R
C78 C -0.2572(4) 0.6166(5) -0.2049(3) 0.0735(15) Uani 1 1 d .
H78A H -0.2540 0.5590 -0.2447 0.088 Uiso 1 1 calc R
H78B H -0.3253 0.6398 -0.2133 0.088 Uiso 1 1 calc R
C79 C -0.1639(3) 0.7091(3) -0.2135(3) 0.0624(10) Uani 1 1 d .
H79A H -0.1727 0.7703 -0.1788 0.075 Uiso 1 1 calc R
H79B H -0.1647 0.7298 -0.2671 0.075 Uiso 1 1 calc R
C80 C -0.0541(5) 0.6802(4) -0.1937(3) 0.0543(11) Uani 1 1 d .
H80A H -0.0408 0.6247 -0.2321 0.065 Uiso 1 1 calc R
H80B H 0.0039 0.7431 -0.1959 0.065 Uiso 1 1 calc R
C81 C -0.0545(2) 0.6399(2) -0.11165(17) 0.0382(6) Uani 1 1 d .
H81 H -0.0702 0.6976 -0.0753 0.046 Uiso 1 1 calc R
C82 C 0.1354(4) 0.6466(3) -0.1171(3) 0.0416(10) Uani 1 1 d .
H82 H 0.1254 0.6742 -0.1652 0.050 Uiso 1 1 calc R
C83 C 0.2479(4) 0.6474(3) -0.0935(3) 0.0409(10) Uani 1 1 d .
C84 C 0.3230(5) 0.6799(4) -0.1525(3) 0.0533(12) Uani 1 1 d .
H84 H 0.2968 0.6954 -0.2010 0.064 Uiso 1 1 calc R
C85 C 0.4331(4) 0.6890(4) -0.1397(3) 0.0590(13) Uani 1 1 d .
H85 H 0.4811 0.7116 -0.1787 0.071 Uiso 1 1 calc R
C86 C 0.4711(4) 0.6648(4) -0.0695(3) 0.0547(12) Uani 1 1 d .
H86 H 0.5457 0.6697 -0.0615 0.066 Uiso 1 1 calc R
C87 C 0.4021(4) 0.6329(4) -0.0091(3) 0.0458(10) Uani 1 1 d .
H87 H 0.4306 0.6163 0.0383 0.055 Uiso 1 1 calc R
C88 C 0.2877(3) 0.6256(3) -0.0201(2) 0.0334(8) Uani 1 1 d .
C89 C 0.2443(3) 0.7028(3) 0.1375(2) 0.0345(9) Uani 1 1 d .
C90 C 0.3400(4) 0.7791(3) 0.1363(3) 0.0379(9) Uani 1 1 d .
H90 H 0.3867 0.7754 0.0952 0.046 Uiso 1 1 calc R
C91 C 0.3663(4) 0.8596(3) 0.1948(3) 0.0422(10) Uani 1 1 d .
C92 C 0.4726(4) 0.9454(4) 0.1902(3) 0.0570(15) Uani 1 1 d D
C93 C 0.3028(4) 0.8695(4) 0.2577(3) 0.0439(11) Uani 1 1 d .
H93 H 0.3232 0.9249 0.2972 0.053 Uiso 1 1 calc R
C94 C 0.2064(4) 0.7933(4) 0.2602(3) 0.0437(10) Uani 1 1 d .
C95 C 0.1327(5) 0.8028(4) 0.3270(3) 0.0662(18) Uani 1 1 d D
C96 C 0.1776(4) 0.7125(3) 0.1999(3) 0.0393(10) Uani 1 1 d .
H96 H 0.1117 0.6636 0.2014 0.047 Uiso 1 1 calc R
C97 C 0.2754(3) 0.4883(3) 0.0989(3) 0.0346(8) Uani 1 1 d .
C98 C 0.3388(4) 0.5063(4) 0.1675(3) 0.0421(9) Uani 1 1 d .
H98 H 0.3359 0.5643 0.2032 0.051 Uiso 1 1 calc R
C99 C 0.4082(4) 0.4353(4) 0.1825(3) 0.0482(10) Uani 1 1 d .
C100 C 0.4819(5) 0.4556(5) 0.2552(4) 0.0812(17) Uani 1 1 d D
C101 C 0.4110(4) 0.3469(4) 0.1339(3) 0.0552(12) Uani 1 1 d .
H101 H 0.4566 0.3004 0.1456 0.066 Uiso 1 1 calc R
C102 C 0.3423(4) 0.3272(4) 0.0646(3) 0.0465(11) Uani 1 1 d .
C103 C 0.3460(5) 0.2326(5) 0.0067(4) 0.0626(14) Uani 1 1 d .
C104 C 0.2777(4) 0.3981(3) 0.0475(3) 0.0410(10) Uani 1 1 d .
H104 H 0.2349 0.3860 0.0011 0.049 Uiso 1 1 calc R

loop_
_atom_site_aniso_label
_atom_site_aniso_U_11
_atom_site_aniso_U_22
_atom_site_aniso_U_33
_atom_site_aniso_U_23
_atom_site_aniso_U_13
_atom_site_aniso_U_12
Ru1 0.02720(13) 0.02483(13) 0.02455(13) 0.00365(10) 0.00133(11) 0.00517(10)
Cl1 0.0401(5) 0.0314(4) 0.0345(5) -0.0037(4) -0.0018(4) 0.0115(4)
Cl2 0.0448(5) 0.0290(4) 0.0431(5) 0.0026(4) -0.0004(4) 0.0092(4)
P1 0.0296(5) 0.0278(4) 0.0248(5) 0.0039(4) 0.0002(4) 0.0053(4)
P2 0.0265(5) 0.0278(5) 0.0303(5) 0.0014(4) 0.0009(4) 0.0037(4)
F1A 0.37(6) 0.23(3) 0.047(9) 0.016(14) -0.055(18) -0.09(3)
F2A 0.22(3) 0.146(19) 0.25(4) -0.05(2) -0.20(3) 0.051(18)
F3A 0.36(5) 0.090(15) 0.21(3) -0.040(15) -0.26(3) 0.06(2)
F1B 0.161(9) 0.214(13) 0.049(5) -0.058(6) -0.029(5) 0.097(10)
F2B 0.132(7) 0.121(6) 0.089(6) -0.018(4) -0.077(5) 0.072(5)
F3B 0.165(9) 0.083(7) 0.150(11) -0.046(6) -0.108(9) 0.022(5)
F4A 0.178(11) 0.037(3) 0.136(9) 0.013(5) 0.085(8) 0.020(5)
F5A 0.245(17) 0.124(11) 0.207(15) -0.089(10) -0.163(13) 0.150(12)
F6A 0.125(8) 0.064(4) 0.087(6) -0.013(4) 0.053(6) 0.025(4)
F4B 0.25(2) 0.110(13) 0.24(2) -0.120(15) -0.188(18) 0.125(15)
F5B 0.21(2) 0.074(7) 0.165(16) 0.057(10) 0.082(15) 0.066(10)
F6B 0.074(6) 0.079(6) 0.186(15) 0.014(7) 0.044(8) 0.042(5)
F7A 0.50(5) 0.098(11) 0.133(13) 0.090(10) 0.18(2) 0.152(19)
F8A 0.41(4) 0.122(11) 0.053(7) 0.003(7) -0.072(14) 0.042(17)
F9A 0.201(16) 0.171(17) 0.161(16) 0.121(14) 0.134(14) 0.101(14)
F7C 0.132(8) 0.24(2) 0.075(7) 0.094(10) -0.003(5) 0.046(9)
F8C 0.31(3) 0.165(12) 0.057(6) 0.009(7) 0.101(11) 0.088(15)
F9C 0.194(17) 0.144(15) 0.110(8) 0.054(9) 0.051(9) -0.035(12)
F10 0.235(6) 0.080(3) 0.227(6) 0.060(3) 0.097(5) 0.064(3)
F11 0.210(6) 0.197(6) 0.211(7) 0.060(5) -0.022(6) 0.143(5)
F12 0.334(9) 0.186(5) 0.151(4) 0.074(4) 0.145(5) 0.202(6)
F13 0.119(3) 0.070(2) 0.111(3) -0.018(2) -0.025(3) 0.064(2)
F14 0.096(3) 0.080(2) 0.122(4) -0.048(3) -0.036(3) 0.043(2)
F15 0.098(3) 0.122(3) 0.083(3) -0.009(2) 0.021(2) 0.044(3)
F16A 0.138(13) 0.59(5) 0.054(7) 0.057(14) -0.040(7) -0.04(2)
F17A 0.157(14) 0.198(14) 0.218(18) -0.129(12) -0.151(13) 0.151(12)
F18A 0.172(15) 0.109(10) 0.218(18) -0.027(9) -0.150(13) -0.009(9)
F16B 0.29(3) 0.190(14) 0.212(17) 0.088(13) -0.174(17) 0.033(15)
F17B 0.059(7) 0.36(3) 0.233(19) -0.140(17) -0.077(9) 0.033(9)
F18B 0.175(13) 0.175(14) 0.111(10) -0.100(9) -0.098(9) 0.119(11)
F19A 0.066(4) 0.083(4) 0.076(4) -0.021(3) 0.035(3) -0.028(3)
F20A 0.073(3) 0.033(2) 0.143(7) 0.017(3) 0.003(3) -0.011(2)
F21A 0.046(3) 0.086(4) 0.095(4) 0.007(3) -0.023(3) -0.017(3)
F19B 0.052(10) 0.113(16) 0.33(6) 0.04(3) 0.02(2) -0.002(10)
F20B 0.22(4) 0.18(3) 0.12(2) 0.08(2) -0.03(2) -0.14(3)
F21B 0.15(3) 0.15(3) 0.18(4) -0.12(3) 0.07(3) -0.11(3)
F22A 0.169(10) 0.127(7) 0.158(10) 0.054(7) 0.095(8) 0.100(7)
F23A 0.130(7) 0.206(10) 0.053(4) -0.063(5) 0.035(4) -0.084(7)
F24A 0.096(5) 0.067(3) 0.068(4) -0.004(2) 0.047(3) -0.006(3)
F23B 0.14(2) 0.051(7) 0.063(12) -0.023(7) 0.057(12) 0.019(9)
F22B 0.069(13) 0.38(6) 0.15(3) -0.17(4) 0.020(16) 0.00(3)
F24B 0.38(6) 0.36(5) 0.092(19) 0.17(3) 0.15(3) 0.25(5)
N1 0.0342(14) 0.0291(13) 0.0286(13) 0.0049(10) 0.0016(11) 0.0099(11)
N2 0.0389(16) 0.0324(14) 0.0340(15) 0.0086(11) 0.0050(12) 0.0092(11)
C1 0.036(2) 0.0330(18) 0.0318(19) 0.0076(15) -0.0001(16) 0.0087(15)
C2 0.046(2) 0.040(2) 0.036(2) 0.0045(17) -0.0036(18) 0.0117(18)
C3 0.061(3) 0.048(2) 0.052(3) -0.001(2) -0.020(2) 0.017(2)
C4 0.119(6) 0.094(5) 0.072(4) -0.020(4) -0.056(4) 0.048(5)
C5 0.059(3) 0.055(3) 0.050(3) 0.006(2) -0.017(2) 0.025(2)
C6 0.052(2) 0.040(2) 0.047(2) 0.0063(18) -0.0007(19) 0.0184(18)
C7 0.076(3) 0.049(3) 0.070(4) 0.001(2) -0.005(3) 0.025(2)
C8 0.039(2) 0.042(2) 0.0323(19) 0.0015(16) -0.0024(16) 0.0096(16)
C9 0.0306(18) 0.0350(19) 0.0300(18) -0.0003(15) 0.0030(14) 0.0048(15)
C10 0.050(3) 0.052(3) 0.035(2) 0.009(2) 0.010(2) 0.014(2)
C11 0.059(3) 0.065(3) 0.041(2) 0.008(2) 0.011(2) 0.014(2)
C12 0.117(7) 0.128(7) 0.062(5) 0.007(5) 0.044(5) 0.035(6)
C13 0.065(3) 0.066(3) 0.049(3) -0.003(2) 0.025(2) 0.014(2)
C14 0.064(3) 0.054(2) 0.057(2) 0.0108(19) 0.0216(19) 0.0254(19)
C15 0.138(5) 0.098(4) 0.084(4) 0.031(3) 0.052(4) 0.069(4)
C16 0.052(2) 0.049(2) 0.0382(19) 0.0116(16) 0.0164(16) 0.0186(17)
C17 0.0327(19) 0.0327(18) 0.0219(16) 0.0045(14) -0.0008(14) 0.0026(15)
C18 0.0386(19) 0.040(2) 0.042(2) 0.0114(17) -0.0032(17) -0.0005(16)
C19 0.051(2) 0.042(2) 0.050(3) 0.0221(19) 0.0029(19) -0.0063(18)
C20 0.045(2) 0.044(2) 0.059(3) 0.009(2) 0.007(2) -0.0044(18)
C21 0.033(2) 0.049(2) 0.042(2) 0.0032(19) -0.0071(17) -0.0006(17)
C22 0.031(2) 0.0322(19) 0.038(2) 0.0063(16) 0.0022(16) 0.0008(15)
C23 0.0321(17) 0.0443(19) 0.0342(17) 0.0063(14) -0.0077(14) 0.0037(14)
C24 0.0383(14) 0.0324(13) 0.0364(14) 0.0100(11) 0.0003(11) 0.0101(11)
C25 0.043(2) 0.0456(19) 0.0362(18) 0.0092(15) -0.0099(15) 0.0153(15)
C26 0.051(2) 0.067(2) 0.057(2) 0.0236(19) -0.0094(17) 0.0210(17)
C27 0.065(3) 0.103(3) 0.052(2) 0.041(2) -0.0105(19) 0.017(2)
C28 0.058(3) 0.093(4) 0.042(2) 0.037(2) 0.0087(19) 0.018(2)
C29 0.0397(15) 0.0480(16) 0.0312(14) 0.0098(12) -0.0008(11) 0.0102(13)
C30 0.046(2) 0.041(2) 0.0298(19) 0.0052(16) 0.0030(16) 0.0089(16)
C31 0.051(2) 0.0311(17) 0.0298(19) 0.0033(15) 0.0105(17) 0.0083(16)
C32 0.051(2) 0.043(2) 0.041(2) 0.0031(17) 0.0172(18) 0.0036(17)
C33 0.059(3) 0.0410(19) 0.054(2) 0.0027(17) 0.026(2) 0.0019(17)
C34 0.038(2) 0.046(2) 0.076(3) -0.004(2) 0.022(2) 0.0023(16)
C35 0.043(2) 0.043(2) 0.046(2) 0.0010(16) 0.0076(17) 0.0092(16)
C36 0.035(2) 0.0344(18) 0.040(2) 0.0010(16) 0.0134(16) 0.0039(15)
C37 0.0304(18) 0.0356(18) 0.0351(19) 0.0031(15) -0.0023(15) 0.0067(14)
C38 0.030(2) 0.044(2) 0.043(2) 0.0038(17) -0.0019(17) 0.0131(16)
C39 0.044(2) 0.039(2) 0.051(2) -0.0023(18) 0.0016(19) 0.0125(17)
C40 0.072(3) 0.063(3) 0.065(3) -0.005(3) -0.014(3) 0.034(3)
C41 0.051(3) 0.051(2) 0.065(3) 0.004(2) -0.002(2) 0.026(2)
C42 0.053(3) 0.055(3) 0.059(3) -0.003(2) -0.013(2) 0.013(2)
C43 0.095(5) 0.089(4) 0.086(4) -0.013(3) -0.060(4) 0.031(4)
C44 0.042(2) 0.042(2) 0.046(2) 0.0001(17) -0.0055(17) 0.0113(17)
C45 0.032(2) 0.0285(18) 0.035(2) -0.0002(16) 0.0007(16) 0.0056(15)
C46 0.040(2) 0.0273(17) 0.0354(19) 0.0000(15) 0.0029(16) -0.0009(15)
C47 0.045(2) 0.0350(19) 0.034(2) 0.0017(16) 0.0044(17) -0.0008(17)
C48 0.062(3) 0.046(3) 0.049(3) 0.000(2) 0.006(2) 0.001(2)
C49 0.051(3) 0.036(2) 0.052(3) -0.008(2) -0.002(2) -0.003(2)
C50 0.050(3) 0.038(2) 0.035(2) -0.0044(18) 0.0082(19) 0.0036(19)
C51 0.064(3) 0.053(3) 0.065(4) -0.014(3) 0.015(3) -0.004(3)
C52 0.034(2) 0.0335(19) 0.038(2) -0.0033(17) 0.0020(17) 0.0040(16)
Ru2 0.02906(14) 0.02648(13) 0.02508(14) 0.00296(11) 0.00020(11) 0.00588(10)
Cl3 0.0400(5) 0.0337(5) 0.0394(5) -0.0042(4) -0.0025(4) 0.0086(4)
Cl4 0.0530(6) 0.0309(4) 0.0422(5) -0.0008(4) 0.0022(4) 0.0147(4)
P3 0.0301(5) 0.0308(5) 0.0266(5) 0.0041(4) -0.0009(4) 0.0057(4)
P4 0.0321(5) 0.0292(5) 0.0276(5) -0.0001(4) 0.0024(4) 0.0057(4)
F25A 0.211(18) 0.23(2) 0.056(8) -0.063(10) -0.045(9) 0.132(17)
F26A 0.134(10) 0.104(8) 0.109(10) -0.056(8) -0.036(8) 0.004(7)
F27A 0.178(11) 0.146(10) 0.043(7) -0.032(5) -0.061(7) 0.063(9)
F25B 0.116(9) 0.165(14) 0.044(5) -0.023(7) -0.008(5) 0.027(8)
F26B 0.155(11) 0.064(5) 0.060(6) -0.030(4) -0.048(6) 0.022(6)
F27B 0.187(13) 0.211(13) 0.066(10) -0.052(8) -0.090(9) 0.141(12)
F28A 0.184(13) 0.046(3) 0.244(17) 0.055(7) 0.120(12) 0.033(6)
F29A 0.121(7) 0.128(8) 0.095(6) -0.017(6) -0.022(6) 0.099(7)
F30A 0.125(7) 0.072(4) 0.060(4) -0.017(3) -0.015(4) 0.055(5)
F28B 0.095(6) 0.037(5) 0.163(12) -0.020(5) -0.060(8) 0.016(4)
F29B 0.209(17) 0.064(6) 0.125(11) 0.013(6) -0.060(11) 0.073(8)
F30B 0.23(3) 0.071(7) 0.33(3) 0.028(15) 0.21(2) 0.046(13)
F31A 0.220(15) 0.242(19) 0.077(7) 0.014(9) -0.028(9) 0.090(12)
F32A 0.205(18) 0.099(7) 0.091(6) 0.042(5) 0.065(10) 0.030(8)
F33A 0.235(19) 0.172(14) 0.137(12) 0.056(10) 0.152(13) 0.104(13)
F31B 0.24(2) 0.25(3) 0.072(9) 0.095(13) 0.102(13) 0.15(2)
F32B 0.140(15) 0.30(4) 0.114(13) 0.09(2) 0.033(10) -0.080(19)
F33B 0.24(3) 0.31(3) 0.048(6) -0.047(10) 0.049(10) -0.01(2)
F34A 0.266(18) 0.22(2) 0.60(4) 0.30(3) 0.33(3) 0.223(17)
F35A 0.203(19) 0.186(19) 0.30(2) 0.169(18) 0.132(17) 0.164(16)
F36A 0.52(5) 0.026(6) 0.73(7) -0.046(15) 0.06(4) 0.087(14)
F34B 0.44(2) 0.188(13) 0.354(18) 0.197(12) 0.337(18) 0.269(15)
F35B 0.30(2) 0.39(2) 0.30(2) 0.175(19) 0.013(16) 0.26(2)
F36B 0.332(18) 0.126(9) 0.190(10) 0.119(8) 0.184(12) 0.163(10)
F37A 0.070(5) 0.043(4) 0.079(6) -0.009(4) -0.010(4) -0.002(3)
F38A 0.099(10) 0.090(8) 0.067(6) -0.032(6) 0.044(7) -0.071(8)
F39A 0.043(5) 0.089(8) 0.093(9) 0.014(7) -0.025(5) 0.002(5)
F37B 0.078(6) 0.046(5) 0.177(16) 0.046(7) 0.015(8) -0.014(4)
F38B 0.051(4) 0.099(7) 0.083(6) -0.015(5) 0.016(4) -0.006(5)
F39B 0.089(8) 0.092(8) 0.060(5) -0.030(5) 0.009(4) -0.035(5)
F40A 0.173(15) 0.087(6) 0.115(9) 0.035(6) 0.095(9) 0.019(7)
F41A 0.072(6) 0.201(13) 0.130(8) -0.017(9) 0.050(5) 0.046(7)
F42A 0.127(10) 0.145(12) 0.112(11) -0.092(10) 0.073(8) -0.051(8)
F40B 0.078(5) 0.193(14) 0.035(4) -0.014(6) 0.004(3) 0.028(7)
F41B 0.060(5) 0.079(7) 0.088(7) -0.046(6) 0.044(4) -0.036(5)
F42B 0.144(14) 0.092(9) 0.085(9) 0.011(6) 0.061(9) 0.061(9)
F43A 0.200(17) 0.167(16) 0.079(7) -0.040(9) -0.070(9) 0.089(13)
F44A 0.064(7) 0.197(19) 0.203(19) -0.044(13) -0.076(8) 0.043(8)
F45A 0.26(2) 0.108(7) 0.120(11) 0.034(6) -0.107(13) 0.037(8)
F43B 0.134(10) 0.079(7) 0.139(15) -0.036(7) -0.105(10) 0.038(6)
F44B 0.102(9) 0.162(14) 0.109(8) -0.026(8) -0.069(7) 0.075(10)
F45B 0.103(7) 0.23(2) 0.063(6) 0.059(9) -0.028(5) 0.009(8)
F46 0.135(4) 0.063(2) 0.102(3) -0.014(2) -0.024(3) 0.060(2)
F47 0.087(3) 0.071(2) 0.115(3) -0.041(2) -0.040(2) 0.035(2)
F48 0.137(4) 0.127(4) 0.083(3) -0.019(3) 0.035(3) 0.065(3)
N3 0.0326(14) 0.0334(14) 0.0284(13) 0.0058(10) -0.0065(10) 0.0073(11)
N4 0.0421(16) 0.0290(13) 0.0267(13) 0.0032(10) 0.0003(11) 0.0095(11)
C53 0.0294(18) 0.0383(19) 0.0289(18) 0.0087(15) -0.0020(15) 0.0026(15)
C54 0.039(2) 0.038(2) 0.042(2) 0.0014(18) -0.0082(18) 0.0063(17)
C55 0.054(3) 0.061(3) 0.034(2) 0.0011(19) -0.0161(19) 0.014(2)
C56 0.093(4) 0.083(4) 0.071(4) -0.012(3) -0.048(4) 0.035(3)
C57 0.058(3) 0.059(3) 0.053(3) 0.016(2) -0.010(2) 0.024(2)
C58 0.040(2) 0.046(2) 0.049(2) 0.0126(19) 0.0000(18) 0.0107(17)
C59 0.074(3) 0.057(3) 0.079(4) 0.012(3) -0.001(3) 0.034(3)
C60 0.042(2) 0.040(2) 0.035(2) 0.0038(16) -0.0023(17) 0.0106(16)
C61 0.036(2) 0.040(2) 0.039(2) 0.0028(17) 0.0047(17) 0.0041(16)
C62 0.050(3) 0.060(3) 0.037(2) 0.002(2) 0.004(2) 0.018(2)
C63 0.057(3) 0.071(3) 0.038(2) -0.005(2) 0.018(2) 0.011(2)
C64 0.113(6) 0.116(6) 0.039(3) 0.014(4) 0.025(4) 0.046(5)
C65 0.069(3) 0.060(3) 0.079(4) -0.002(3) 0.038(3) 0.018(2)
C66 0.082(4) 0.053(3) 0.124(5) 0.024(3) 0.057(3) 0.034(2)
C67 0.203(9) 0.135(7) 0.224(11) 0.108(8) 0.142(9) 0.141(7)
C68 0.065(3) 0.058(3) 0.076(3) 0.027(2) 0.030(3) 0.028(2)
C69 0.0292(19) 0.0291(18) 0.044(2) 0.0042(16) 0.0043(16) 0.0039(14)
C70 0.051(2) 0.049(2) 0.041(2) 0.0153(19) -0.0018(19) 0.0009(19)
C71 0.053(3) 0.049(2) 0.059(3) 0.018(2) 0.006(2) -0.0043(19)
C72 0.0326(19) 0.046(2) 0.057(3) 0.008(2) 0.0009(18) -0.0100(16)
C73 0.035(2) 0.044(2) 0.045(2) 0.0041(19) -0.0006(18) -0.0001(17)
C74 0.032(2) 0.035(2) 0.0312(19) 0.0023(16) 0.0011(15) 0.0072(15)
C75 0.0367(19) 0.0374(17) 0.0357(18) 0.0037(14) -0.0067(14) 0.0049(14)
C76 0.0452(15) 0.0412(15) 0.0321(14) 0.0050(11) -0.0037(12) 0.0150(12)
C77 0.044(2) 0.077(3) 0.069(3) 0.027(3) -0.005(2) 0.015(2)
C78 0.068(3) 0.096(4) 0.065(3) 0.029(3) -0.021(2) 0.031(3)
C79 0.067(2) 0.065(2) 0.061(2) 0.0296(19) -0.0050(18) 0.021(2)
C80 0.062(3) 0.060(2) 0.046(2) 0.0241(19) -0.0045(19) 0.0190(19)
C81 0.0458(15) 0.0357(14) 0.0355(14) 0.0080(11) -0.0007(11) 0.0125(12)
C82 0.055(2) 0.0335(18) 0.036(2) 0.0105(16) 0.0098(18) 0.0045(17)
C83 0.037(2) 0.0357(19) 0.047(2) -0.0007(17) 0.0117(18) 0.0008(16)
C84 0.061(3) 0.051(2) 0.046(2) 0.007(2) 0.016(2) 0.002(2)
C85 0.049(2) 0.062(3) 0.067(3) 0.008(2) 0.032(2) 0.0085(19)
C86 0.042(2) 0.056(2) 0.067(3) 0.003(2) 0.019(2) 0.0091(18)
C87 0.0330(19) 0.052(2) 0.052(2) 0.0023(18) 0.0122(17) 0.0076(16)
C88 0.036(2) 0.0322(17) 0.0308(18) 0.0008(14) 0.0047(15) 0.0041(14)
C89 0.039(2) 0.0324(19) 0.0305(19) 0.0017(16) -0.0012(16) 0.0040(16)
C90 0.036(2) 0.043(2) 0.034(2) 0.0056(17) 0.0031(16) 0.0042(17)
C91 0.037(2) 0.0326(19) 0.050(2) 0.0024(18) -0.0014(18) -0.0090(16)
C92 0.045(3) 0.049(3) 0.063(3) -0.010(2) 0.006(2) -0.020(2)
C93 0.055(3) 0.041(2) 0.029(2) -0.0067(17) 0.0047(19) -0.002(2)
C94 0.049(2) 0.038(2) 0.040(2) -0.0041(18) 0.007(2) 0.0017(19)
C95 0.078(4) 0.054(3) 0.054(3) -0.018(3) 0.032(3) -0.010(3)
C96 0.041(2) 0.033(2) 0.039(2) -0.0009(17) 0.0072(18) -0.0051(17)
C97 0.0298(18) 0.0316(17) 0.043(2) 0.0067(15) 0.0032(16) 0.0066(14)
C98 0.041(2) 0.043(2) 0.040(2) -0.0017(16) -0.0048(16) 0.0047(16)
C99 0.040(2) 0.057(2) 0.050(2) 0.0058(19) -0.0150(18) 0.0166(18)
C100 0.073(4) 0.090(4) 0.084(4) -0.002(4) -0.029(3) 0.032(3)
C101 0.046(2) 0.058(3) 0.067(3) 0.007(2) -0.015(2) 0.024(2)
C102 0.034(2) 0.045(2) 0.063(3) 0.002(2) 0.0012(19) 0.0143(17)
C103 0.060(3) 0.055(3) 0.077(4) -0.015(3) -0.001(3) 0.031(2)
C104 0.040(2) 0.034(2) 0.047(2) -0.0054(17) -0.0027(19) 0.0070(16)

loop_
_atom_type_symbol
_atom_type_description
_atom_type_scat_dispersion_real
_atom_type_scat_dispersion_imag
_atom_type_scat_source
C C 0.0033 0.0016 'International Tables Vol C Tables 4.2.6.8 and 6.1.1.4'
H H 0.0000 0.0000 'International Tables Vol C Tables 4.2.6.8 and 6.1.1.4'
N N 0.0061 0.0033 'International Tables Vol C Tables 4.2.6.8 and 6.1.1.4'
F F 0.0171 0.0103 'International Tables Vol C Tables 4.2.6.8 and 6.1.1.4'
P P 0.1023 0.0942 'International Tables Vol C Tables 4.2.6.8 and 6.1.1.4'
Cl Cl 0.1484 0.1585 'International Tables Vol C Tables 4.2.6.8 and 6.1.1.4'
Ru Ru -1.2594 0.8363 'International Tables Vol C Tables 4.2.6.8 and 6.1.1.4'

loop_
_geom_angle_atom_site_label_1
_geom_angle_atom_site_label_2
_geom_angle_atom_site_label_3
_geom_angle
N1 Ru1 N2 80.23(14)
N1 Ru1 P2 172.96(9)
N2 Ru1 P2 92.81(11)
N1 Ru1 P1 87.88(9)
N2 Ru1 P1 167.37(10)
P2 Ru1 P1 99.14(4)
N1 Ru1 Cl1 86.17(9)
N2 Ru1 Cl1 89.36(10)
P2 Ru1 Cl1 94.90(4)
P1 Ru1 Cl1 85.59(4)
N1 Ru1 Cl2 90.79(9)
N2 Ru1 Cl2 82.11(10)
P2 Ru1 Cl2 87.15(4)
P1 Ru1 Cl2 102.44(4)
Cl1 Ru1 Cl2 171.32(4)
C17 P1 C1 101.99(19)
C17 P1 C9 96.28(18)
C1 P1 C9 101.58(19)
C17 P1 Ru1 111.30(12)
C1 P1 Ru1 119.52(14)
C9 P1 Ru1 122.17(14)
C37 P2 C45 100.9(2)
C37 P2 C36 96.4(2)
C45 P2 C36 103.39(19)
C37 P2 Ru1 122.98(14)
C45 P2 Ru1 116.14(14)
C36 P2 Ru1 113.61(16)
C4 F1A F2B 48.2(14)
F2B F2A C4 78(3)
F2A F2B C4 78(2)
F2A F2B F1A 123(3)
C4 F2B F1A 46.7(12)
F5B F4A C7 64.8(9)
F5B F4A F4B 112.9(14)
C7 F4A F4B 54.1(8)
F6B F5A C7 75.6(11)
F6B F5A F5B 136.0(14)
C7 F5A F5B 61.2(7)
F4B F6A C7 63.1(12)
F4B F6A F6B 108.4(15)
C7 F6A F6B 51.6(6)
F6A F4B C7 79.9(13)
F6A F4B F4A 138.3(14)
C7 F4B F4A 60.5(10)
F4A F5B C7 63.1(10)
F4A F5B F5A 112.0(16)
C7 F5B F5A 55.9(7)
F5A F6B C7 66.0(10)
F5A F6B F6A 109.8(15)
C7 F6B F6A 52.4(6)
F9C F7A C12 65.8(10)
F9C F7A F7C 120.4(14)
C12 F7A F7C 58.9(8)
F7C F8A F8C 127.3(17)
F7C F8A C12 69.0(9)
F8C F8A C12 63.4(10)
F8C F9A C12 62.2(9)
F8C F9A F9C 109.9(13)
C12 F9A F9C 55.3(7)
F8A F7C C12 61.4(9)
F8A F7C F7A 109.9(13)
C12 F7C F7A 55.5(8)
F9A F8C F8A 124.4(14)
F9A F8C C12 65.9(9)
F8A F8C C12 62.0(8)
F7A F9C C12 71.7(12)
F7A F9C F9A 127.6(18)
C12 F9C F9A 60.9(8)
F16B F16A C43 75.4(6)
F16B F16A F18B 120.3(11)
C43 F16A F18B 50.1(6)
F17B F17A C43 76.7(6)
F17B F17A F16B 122.7(10)
C43 F17A F16B 49.5(6)
F18B F18A C43 76.1(6)
F18B F18A F17B 116.4(13)
C43 F18A F17B 48.6(5)
F16A F16B C43 75.4(6)
F16A F16B F17A 117.8(12)
C43 F16B F17A 49.5(6)
F17A F17B C43 76.6(6)
F17A F17B F18A 118.4(13)
C43 F17B F18A 48.6(5)
F18A F18B C43 76.1(6)
F18A F18B F16A 123.2(9)
C43 F18B F16A 50.1(6)
F19B F19A C48 68.4(16)
F19B F19A F20B 130.7(16)
C48 F19A F20B 62.5(13)
F21B F20A F20B 117.8(15)
F21B F20A C48 58.3(12)
F20B F20A C48 64.2(14)
F21B F21A C48 59.4(12)
F21B F21A F19B 104.7(14)
C48 F21A F19B 53.6(11)
F19A F19B C48 72.3(15)
F19A F19B F21A 119.1(17)
C48 F19B F21A 55.2(14)
F20A F20B F19A 107.4(13)
F20A F20B C48 59.3(12)
F19A F20B C48 58.1(12)
F21A F21B F20A 135.1(14)
F21A F21B C48 69.2(17)
F20A F21B C48 67.9(16)
F23B F22A F22B 116.1(19)
F23B F22A C51 61.7(9)
F22B F22A C51 61.1(14)
F24B F23A F23B 119.9(17)
F24B F23A C51 62.7(15)
F23B F23A C51 60.0(7)
F22B F24A C51 65.1(14)
F22B F24A F24B 119.9(14)
C51 F24A F24B 58.2(11)
F22A F23B F23A 122.9(12)
F22A F23B C51 66.0(10)
F23A F23B C51 61.9(9)
F24A F22B F22A 123.4(16)
F24A F22B C51 64.9(15)
F22A F22B C51 62.6(11)
F23A F24B C51 65.0(10)
F23A F24B F24A 116.0(18)
C51 F24B F24A 60.5(16)
C23 N1 C24 117.9(3)
C23 N1 Ru1 131.1(3)
C24 N1 Ru1 110.1(2)
C30 N2 C29 117.5(3)
C30 N2 Ru1 130.4(3)
C29 N2 Ru1 112.1(2)
C2 C1 C8 118.2(4)
C2 C1 P1 121.6(3)
C8 C1 P1 120.2(3)
C1 C2 C3 121.9(4)
C1 C2 H2 119.0
C3 C2 H2 119.0
C2 C3 C5 118.9(5)
C2 C3 C4 118.8(5)
C5 C3 C4 122.3(5)
F1A C4 F1B 22(3)
F1A C4 F3A 106.6(17)
F1B C4 F3A 91(2)
F1A C4 F2B 85(2)
F1B C4 F2B 106.2(9)
F3A C4 F2B 119.7(18)
F1A C4 F2A 107.7(14)
F1B C4 F2A 128(2)
F3A C4 F2A 105.5(15)
F2B C4 F2A 24(3)
F1A C4 F3B 116(2)
F1B C4 F3B 103.9(10)
F3A C4 F3B 16(2)
F2B C4 F3B 106.3(10)
F2A C4 F3B 90(2)
F1A C4 C3 117.0(15)
F1B C4 C3 110.8(7)
F3A C4 C3 110.6(15)
F2B C4 C3 115.4(8)
F2A C4 C3 108.8(17)
F3B C4 C3 113.4(9)
C6 C5 C3 119.2(5)
C6 C5 H5 120.4
C3 C5 H5 120.4
C5 C6 C8 120.9(4)
C5 C6 C7 118.2(5)
C8 C6 C7 120.8(5)
F4B C7 F5A 125.3(9)
F4B C7 F4A 65.4(14)
F5A C7 F4A 108.4(9)
F4B C7 F5B 111.7(12)
F5A C7 F5B 62.9(10)
F4A C7 F5B 52.0(9)
F4B C7 F6B 107.8(13)
F5A C7 F6B 38.4(11)
F4A C7 F6B 137.2(9)
F5B C7 F6B 100.9(9)
F4B C7 F6A 37.0(16)
F5A C7 F6A 107.4(10)
F4A C7 F6A 101.5(7)
F5B C7 F6A 137.4(11)
F6B C7 F6A 76.0(9)
F4B C7 C6 115.8(7)
F5A C7 C6 116.5(7)
F4A C7 C6 111.0(6)
F5B C7 C6 110.1(9)
F6B C7 C6 109.5(8)
F6A C7 C6 110.8(6)
C6 C8 C1 120.8(4)
C6 C8 H8 119.6
C1 C8 H8 119.6
C16 C9 C10 117.5(4)
C16 C9 P1 120.1(3)
C10 C9 P1 122.1(3)
C11 C10 C9 120.9(5)
C11 C10 H10 119.6
C9 C10 H10 119.6
C13 C11 C10 120.8(5)
C13 C11 C12 119.8(5)
C10 C11 C12 119.5(5)
F9C C12 F8A 131.3(14)
F9C C12 F8C 108.3(10)
F8A C12 F8C 54.7(11)
F9C C12 F7A 42.5(12)
F8A C12 F7A 108.7(13)
F8C C12 F7A 129.6(12)
F9C C12 F9A 63.8(10)
F8A C12 F9A 104.2(11)
F8C C12 F9A 51.8(10)
F7A C12 F9A 103.3(11)
F9C C12 F7C 105.1(11)
F8A C12 F7C 49.6(10)
F8C C12 F7C 101.3(11)
F7A C12 F7C 65.6(12)
F9A C12 F7C 136.6(11)
F9C C12 C11 115.9(10)
F8A C12 C11 112.2(10)
F8C C12 C11 115.0(9)
F7A C12 C11 115.2(8)
F9A C12 C11 112.5(9)
F7C C12 C11 109.9(7)
C11 C13 C14 119.5(5)
C11 C13 H13 120.3
C14 C13 H13 120.3
C13 C14 C16 119.9(5)
C13 C14 C15 120.5(4)
C16 C14 C15 119.5(4)
F12 C15 F10 105.2(4)
F12 C15 F11 105.3(4)
F10 C15 F11 105.2(4)
F12 C15 C14 114.9(5)
F10 C15 C14 113.2(5)
F11 C15 C14 112.2(5)
C9 C16 C14 121.4(4)
C9 C16 H16 119.3
C14 C16 H16 119.3
C18 C17 C22 118.4(4)
C18 C17 P1 120.8(3)
C22 C17 P1 120.5(3)
C17 C18 C19 121.6(5)
C17 C18 H18 119.2
C19 C18 H18 119.2
C20 C19 C18 120.0(4)
C20 C19 H19 120.0
C18 C19 H19 120.0
C21 C20 C19 119.0(4)
C21 C20 H20 120.5
C19 C20 H20 120.5
C20 C21 C22 122.5(5)
C20 C21 H21 118.8
C22 C21 H21 118.8
C21 C22 C17 118.5(4)
C21 C22 C23 114.5(4)
C17 C22 C23 126.9(4)
N1 C23 C22 128.5(4)
N1 C23 H23 115.7
C22 C23 H23 115.7
N1 C24 C29 106.9(2)
N1 C24 C25 117.1(3)
C29 C24 C25 111.6(3)
N1 C24 H24 106.9
C29 C24 H24 106.9
C25 C24 H24 106.9
C26 C25 C24 110.5(3)
C26 C25 H25A 109.6
C24 C25 H25A 109.6
C26 C25 H25B 109.6
C24 C25 H25B 109.6
H25A C25 H25B 108.1
C27 C26 C25 110.6(4)
C27 C26 H26A 109.5
C25 C26 H26A 109.5
C27 C26 H26B 109.5
C25 C26 H26B 109.5
H26A C26 H26B 108.1
C26 C27 C28 112.1(4)
C26 C27 H27A 109.2
C28 C27 H27A 109.2
C26 C27 H27B 109.2
C28 C27 H27B 109.2
H27A C27 H27B 107.9
C27 C28 C29 111.7(4)
C27 C28 H28A 109.3
C29 C28 H28A 109.3
C27 C28 H28B 109.3
C29 C28 H28B 109.3
H28A C28 H28B 107.9
C24 C29 N2 108.9(2)
C24 C29 C28 109.8(3)
N2 C29 C28 115.8(3)
C24 C29 H29 107.3
N2 C29 H29 107.3
C28 C29 H29 107.3
N2 C30 C31 131.3(4)
N2 C30 H30 114.4
C31 C30 H30 114.4
C36 C31 C32 118.4(4)
C36 C31 C30 128.4(4)
C32 C31 C30 113.1(4)
C33 C32 C31 123.2(5)
C33 C32 H32 118.4
C31 C32 H32 118.4
C32 C33 C34 118.8(4)
C32 C33 H33 120.6
C34 C33 H33 120.6
C33 C34 C35 118.7(5)
C33 C34 H34 120.7
C35 C34 H34 120.7
C36 C35 C34 122.8(5)
C36 C35 H35 118.6
C34 C35 H35 118.6
C31 C36 C35 118.0(4)
C31 C36 P2 122.4(3)
C35 C36 P2 119.6(4)
C38 C37 C44 117.0(4)
C38 C37 P2 117.6(3)
C44 C37 P2 124.9(3)
C37 C38 C39 120.8(4)
C37 C38 H38 119.6
C39 C38 H38 119.6
C41 C39 C38 120.5(4)
C41 C39 C40 120.1(5)
C38 C39 C40 119.3(5)
F13 C40 F14 106.9(5)
F13 C40 F15 104.1(5)
F14 C40 F15 106.0(5)
F13 C40 C39 113.4(5)
F14 C40 C39 113.8(5)
F15 C40 C39 111.9(5)
C39 C41 C42 120.1(5)
C39 C41 H41 120.0
C42 C41 H41 120.0
C44 C42 C41 120.3(5)
C44 C42 C43 120.3(5)
C41 C42 C43 119.4(5)
F18B C43 F17A 123.0(11)
F18B C43 F18A 27.8(11)
F17A C43 F18A 105.9(3)
F18B C43 F16A 79.8(12)
F17A C43 F16A 105.9(3)
F18A C43 F16A 105.9(3)
F18B C43 F16B 105.9(3)
F17A C43 F16B 81.0(12)
F18A C43 F16B 128.3(13)
F16A C43 F16B 29.2(12)
F18B C43 F17B 105.9(3)
F17A C43 F17B 26.7(11)
F18A C43 F17B 82.9(10)
F16A C43 F17B 126.4(14)
F16B C43 F17B 105.9(3)
F18B C43 C42 115.0(7)
F17A C43 C42 114.0(7)
F18A C43 C42 111.6(8)
F16A C43 C42 112.8(8)
F16B C43 C42 111.4(8)
F17B C43 C42 112.1(8)
C42 C44 C37 121.3(5)
C42 C44 H44 119.3
C37 C44 H44 119.3
C46 C45 C52 118.2(4)
C46 C45 P2 122.3(3)
C52 C45 P2 119.4(3)
C45 C46 C47 120.9(4)
C45 C46 H46 119.6
C47 C46 H46 119.6
C49 C47 C46 119.0(4)
C49 C47 C48 120.0(4)
C46 C47 C48 121.0(4)
F21B C48 F19B 113.0(15)
F21B C48 F21A 51(3)
F19B C48 F21A 71(2)
F21B C48 F20A 54(2)
F19B C48 F20A 133.9(15)
F21A C48 F20A 104.2(5)
F21B C48 F19A 124.5(11)
F19B C48 F19A 39(2)
F21A C48 F19A 104.8(5)
F20A C48 F19A 106.2(5)
F21B C48 F20B 106.7(14)
F19B C48 F20B 98.5(13)
F21A C48 F20B 142.6(10)
F20A C48 F20B 57(2)
F19A C48 F20B 59(2)
F21B C48 C47 120.9(11)
F19B C48 C47 111.0(12)
F21A C48 C47 113.7(5)
F20A C48 C47 112.4(5)
F19A C48 C47 114.6(4)
F20B C48 C47 103.7(10)
C50 C49 C47 121.0(4)
C50 C49 H49 119.5
C47 C49 H49 119.5
C49 C50 C52 120.1(4)
C49 C50 C51 120.0(4)
C52 C50 C51 119.9(4)
F24B C51 F23B 108.4(15)
F24B C51 F23A 52(2)
F23B C51 F23A 58.2(12)
F24B C51 F24A 61(2)
F23B C51 F24A 132.0(10)
F23A C51 F24A 106.0(7)
F24B C51 F22B 108.6(15)
F23B C51 F22B 103.5(13)
F23A C51 F22B 131.4(14)
F24A C51 F22B 50(2)
F24B C51 F22A 140.4(12)
F23B C51 F22A 52.3(12)
F23A C51 F22A 106.9(7)
F24A C51 F22A 103.6(6)
F22B C51 F22A 56(2)
F24B C51 C50 108.4(11)
F23B C51 C50 113.4(9)
F23A C51 C50 114.3(6)
F24A C51 C50 114.2(5)
F22B C51 C50 114.3(12)
F22A C51 C50 111.0(6)
C50 C52 C45 120.8(4)
C50 C52 H52 119.6
C45 C52 H52 119.6
N4 Ru2 N3 80.46(13)
N4 Ru2 P4 91.02(10)
N3 Ru2 P4 169.64(10)
N4 Ru2 P3 169.98(10)
N3 Ru2 P3 89.57(9)
P4 Ru2 P3 98.99(4)
N4 Ru2 Cl3 92.04(10)
N3 Ru2 Cl3 81.61(9)
P4 Ru2 Cl3 92.91(4)
P3 Ru2 Cl3 87.37(4)
N4 Ru2 Cl4 81.01(10)
N3 Ru2 Cl4 95.59(10)
P4 Ru2 Cl4 88.83(4)
P3 Ru2 Cl4 99.19(4)
Cl3 Ru2 Cl4 172.87(4)
C53 P3 C69 101.31(19)
C53 P3 C61 102.6(2)
C69 P3 C61 95.27(19)
C53 P3 Ru2 119.07(13)
C69 P3 Ru2 112.43(15)
C61 P3 Ru2 121.89(15)
C88 P4 C89 103.26(19)
C88 P4 C97 96.04(19)
C89 P4 C97 101.0(2)
C88 P4 Ru2 113.40(15)
C89 P4 Ru2 116.95(15)
C97 P4 Ru2 122.67(13)
F25B F25A C56 81(2)
F25B F25A F26B 124(2)
C56 F25A F26B 48.9(8)
F26B F26A C56 74(2)
F25A F25B C56 72.7(19)
F26A F26B C56 82(2)
F26A F26B F25A 130(2)
C56 F26B F25A 47.3(8)
F28B F28A C59 74.0(10)
F28B F28A F29B 137.3(14)
C59 F28A F29B 63.9(7)
F30B F29A F29B 114.7(12)
F30B F29A C59 58.0(8)
F29B F29A C59 63.0(6)
F30B F30A C59 62.1(10)
F30B F30A F28B 105.8(12)
C59 F30A F28B 51.0(5)
F28A F28B C59 67.9(10)
F28A F28B F30A 112.1(14)
C59 F28B F30A 53.3(6)
F29A F29B F28A 107.9(12)
F29A F29B C59 60.6(7)
F28A F29B C59 54.6(6)
F30A F30B F29A 138.8(13)
F30A F30B C59 72.7(11)
F29A F30B C59 67.3(10)
F31B F31A C64 62.3(10)
F31B F31A F33B 113.2(15)
C64 F31A F33B 58.7(8)
F32B F32A F31B 120.8(15)
F32B F32A C64 64.1(10)
F31B F32A C64 61.9(9)
F33B F33A C64 68.3(10)
F33B F33A F32B 122.5(16)
C64 F33A F32B 57.3(9)
F31A F31B F32A 122.1(12)
F31A F31B C64 64.1(9)
F32A F31B C64 59.2(9)
F32A F32B C64 62.6(9)
F32A F32B F33A 115.0(14)
C64 F32B F33A 57.6(8)
F33A F33B C64 66.8(10)
F33A F33B F31A 124.2(16)
C64 F33B F31A 60.1(9)
F34B F34A C67 67.7(4)
F34B F34A F35B 114.9(7)
C67 F34A F35B 55.8(5)
F35B F35A C67 69.4(5)
F35B F35A F36B 122.7(5)
C67 F35A F36B 56.3(4)
F36B F36A C67 67.2(4)
F36B F36A F34B 121.5(6)
C67 F36A F34B 58.2(4)
F34A F34B C67 67.7(4)
F34A F34B F36A 123.2(5)
C67 F34B F36A 58.2(4)
F35A F35B C67 69.4(5)
F35A F35B F34A 120.6(6)
C67 F35B F34A 55.8(5)
F36A F36B C67 67.2(4)
F36A F36B F35A 115.3(6)
C67 F36B F35A 56.3(4)
F41B F40A C95 80.3(18)
F41B F40A F40B 129(2)
C95 F40A F40B 54.9(6)
F42B F41A C95 58.7(7)
F42B F41A F41B 98.6(10)
C95 F41A F41B 48.4(5)
F40B F42A F42B 129.4(11)
F40B F42A C95 73.1(8)
F42B F42A C95 58.7(6)
F42A F40B C95 59.8(7)
F42A F40B F40A 99.7(9)
C95 F40B F40A 48.1(6)
F40A F41B C95 74.5(16)
F40A F41B F41A 126.9(18)
C95 F41B F41A 54.3(6)
F41A F42B C95 77.5(9)
F41A F42B F42A 134.5(13)
C95 F42B F42A 60.8(7)
F43B F43A C100 89(3)
F43B F43A F45B 139(3)
C100 F43A F45B 52.0(8)
F44B F44A C100 68.4(18)
F45B F45A C100 71.5(11)
F45B F45A F44B 117.2(19)
C100 F45A F44B 51.7(9)
F43A F43B C100 69(2)
F44A F44B C100 84(2)
F44A F44B F45A 137(2)
C100 F44B F45A 53.4(7)
F45A F45B C100 68.8(12)
F45A F45B F43A 110.0(19)
C100 F45B F43A 48.9(9)
C75 N3 C76 113.8(3)
C75 N3 Ru2 130.1(3)
C76 N3 Ru2 112.5(2)
C82 N4 C81 117.9(3)
C82 N4 Ru2 133.3(3)
C81 N4 Ru2 108.1(2)
C60 C53 C54 119.2(4)
C60 C53 P3 120.5(3)
C54 C53 P3 120.2(3)
C55 C54 C53 119.0(4)
C55 C54 H54 120.5
C53 C54 H54 120.5
C57 C55 C54 122.8(5)
C57 C55 C56 121.1(5)
C54 C55 C56 115.9(5)
F25A C56 F27A 108.7(11)
F25A C56 F26B 83.8(14)
F27A C56 F26B 113.0(13)
F25A C56 F27B 129.3(14)
F27A C56 F27B 20.9(15)
F26B C56 F27B 107.6(12)
F25A C56 F25B 26.8(16)
F27A C56 F25B 88.2(13)
F26B C56 F25B 107.9(11)
F27B C56 F25B 108.9(11)
F25A C56 F26A 107.9(12)
F27A C56 F26A 105.1(11)
F26B C56 F26A 24.1(10)
F27B C56 F26A 92.6(15)
F25B C56 F26A 131.6(12)
F25A C56 C55 112.7(11)
F27A C56 C55 117.8(10)
F26B C56 C55 115.7(8)
F27B C56 C55 106.1(11)
F25B C56 C55 110.4(9)
F26A C56 C55 103.9(11)
C55 C57 C58 118.9(5)
C55 C57 H57 120.5
C58 C57 H57 120.5
C57 C58 C60 120.3(5)
C57 C58 C59 121.2(5)
C60 C58 C59 118.4(5)
F30B C59 F28A 125.4(10)
F30B C59 F28B 113.2(12)
F28A C59 F28B 38.1(8)
F30B C59 F30A 45.2(15)
F28A C59 F30A 106.9(9)
F28B C59 F30A 75.8(9)
F30B C59 F29A 54.6(14)
F28A C59 F29A 110.4(8)
F28B C59 F29A 137.6(8)
F30A C59 F29A 99.2(6)
F30B C59 F29B 105.8(11)
F28A C59 F29B 61.6(9)
F28B C59 F29B 99.4(8)
F30A C59 F29B 138.2(9)
F29A C59 F29B 56.4(8)
F30B C59 C58 117.0(8)
F28A C59 C58 117.2(7)
F28B C59 C58 111.0(6)
F30A C59 C58 111.8(5)
F29A C59 C58 109.8(6)
F29B C59 C58 108.6(7)
C53 C60 C58 119.7(4)
C53 C60 H60 120.1
C58 C60 H60 120.1
C68 C61 C62 118.7(4)
C68 C61 P3 118.0(4)
C62 C61 P3 122.9(4)
C68 C61 H61 92.2
C62 C61 H61 92.2
P3 C61 H61 92.2
C63 C62 C61 121.5(5)
C63 C62 H62 119.2
C61 C62 H62 119.2
C62 C63 C65 120.2(5)
C62 C63 C64 118.4(5)
C65 C63 C64 121.4(5)
F32A C64 F32B 53.3(13)
F32A C64 F33A 113.4(9)
F32B C64 F33A 65.1(13)
F32A C64 F31B 58.9(13)
F32B C64 F31B 108.2(13)
F33A C64 F31B 134.0(9)
F32A C64 F33B 139.4(12)
F32B C64 F33B 107.9(11)
F33A C64 F33B 45.0(11)
F31B C64 F33B 107.9(12)
F32A C64 F31A 111.5(10)
F32B C64 F31A 145.3(12)
F33A C64 F31A 104.5(10)
F31B C64 F31A 53.6(13)
F33B C64 F31A 61.2(11)
F32A C64 C63 113.5(7)
F32B C64 C63 111.1(10)
F33A C64 C63 109.6(8)
F31B C64 C63 114.6(7)
F33B C64 C63 106.8(10)
F31A C64 C63 103.5(8)
C66 C65 C63 118.7(5)
C66 C65 H65 120.6
C63 C65 H65 120.6
C65 C66 C68 122.1(6)
C65 C66 C67 120.9(5)
C68 C66 C67 117.0(6)
F36A C67 F35B 132.1(11)
F36A C67 F35A 106.4(4)
F35B C67 F35A 41.1(9)
F36A C67 F36B 45.6(8)
F35B C67 F36B 106.4(4)
F35A C67 F36B 67.3(9)
F36A C67 F34A 106.4(4)
F35B C67 F34A 68.5(9)
F35A C67 F34A 106.4(4)
F36B C67 F34A 139.3(9)
F36A C67 F34B 63.6(8)
F35B C67 F34B 106.4(4)
F35A C67 F34B 129.3(10)
F36B C67 F34B 106.4(4)
F34A C67 F34B 44.7(8)
F36A C67 C66 113.7(9)
F35B C67 C66 113.0(7)
F35A C67 C66 115.8(7)
F36B C67 C66 111.1(6)
F34A C67 C66 107.6(7)
F34B C67 C66 113.1(7)
C61 C68 C66 118.7(5)
C61 C68 H68 120.6
C66 C68 H68 120.6
C74 C69 C70 118.1(4)
C74 C69 P3 120.9(3)
C70 C69 P3 120.5(4)
C71 C70 C69 122.0(5)
C71 C70 H70 119.0
C69 C70 H70 119.0
C72 C71 C70 119.1(5)
C72 C71 H71 120.5
C70 C71 H71 120.5
C71 C72 C73 121.2(4)
C71 C72 H72 119.4
C73 C72 H72 119.4
C72 C73 C74 120.2(4)
C72 C73 H73 119.9
C74 C73 H73 119.9
C69 C74 C73 119.5(4)
C69 C74 C75 127.5(4)
C73 C74 C75 113.0(4)
N3 C75 C74 130.4(4)
N3 C75 H75 114.8
C74 C75 H75 114.8
N3 C76 C81 109.6(2)
N3 C76 C77 112.9(3)
C81 C76 C77 109.9(3)
N3 C76 H76 108.1
C81 C76 H76 108.1
C77 C76 H76 108.1
C76 C77 C78 110.8(4)
C76 C77 H77A 109.5
C78 C77 H77A 109.5
C76 C77 H77B 109.5
C78 C77 H77B 109.5
H77A C77 H77B 108.1
C79 C78 C77 111.7(4)
C79 C78 H78A 109.3
C77 C78 H78A 109.3
C79 C78 H78B 109.3
C77 C78 H78B 109.3
H78A C78 H78B 107.9
C78 C79 C80 111.7(4)
C78 C79 H79A 109.3
C80 C79 H79A 109.3
C78 C79 H79B 109.3
C80 C79 H79B 109.3
H79A C79 H79B 107.9
C81 C80 C79 109.9(4)
C81 C80 H80A 109.7
C79 C80 H80A 109.7
C81 C80 H80B 109.7
C79 C80 H80B 109.7
H80A C80 H80B 108.2
N4 C81 C76 108.7(2)
N4 C81 C80 116.9(3)
C76 C81 C80 110.7(3)
N4 C81 H81 106.6
C76 C81 H81 106.6
C80 C81 H81 106.6
N4 C82 C83 129.1(4)
N4 C82 H82 115.5
C83 C82 H82 115.5
C88 C83 C84 119.1(4)
C88 C83 C82 127.4(4)
C84 C83 C82 113.4(4)
C85 C84 C83 121.6(5)
C85 C84 H84 119.2
C83 C84 H84 119.2
C86 C85 C84 119.2(5)
C86 C85 H85 120.4
C84 C85 H85 120.4
C85 C86 C87 122.1(5)
C85 C86 H86 119.0
C87 C86 H86 119.0
C86 C87 C88 119.8(5)
C86 C87 H87 120.1
C88 C87 H87 120.1
C83 C88 C87 118.1(4)
C83 C88 P4 123.4(3)
C87 C88 P4 118.5(3)
C90 C89 C96 117.3(4)
C90 C89 P4 125.0(3)
C96 C89 P4 117.7(3)
C91 C90 C89 120.5(4)
C91 C90 H90 119.7
C89 C90 H90 119.7
C90 C91 C93 123.2(4)
C90 C91 C92 119.0(4)
C93 C91 C92 117.8(4)
F39B C92 F38A 119.1(12)
F39B C92 F37B 110.0(11)
F38A C92 F37B 92.4(13)
F39B C92 F39A 14.7(13)
F38A C92 F39A 109.8(11)
F37B C92 F39A 123.5(14)
F39B C92 F37A 90.3(11)
F38A C92 F37A 108.1(10)
F37B C92 F37A 20.7(15)
F39A C92 F37A 104.5(9)
F39B C92 F38B 106.8(9)
F38A C92 F38B 15.9(16)
F37B C92 F38B 106.8(11)
F39A C92 F38B 95.8(12)
F37A C92 F38B 120.3(12)
F39B C92 C91 112.8(9)
F38A C92 C91 111.8(7)
F37B C92 C91 108.4(8)
F39A C92 C91 109.7(9)
F37A C92 C91 112.7(8)
F38B C92 C91 111.8(8)
C91 C93 C94 117.2(4)
C91 C93 H93 121.4
C94 C93 H93 121.4
C96 C94 C93 120.1(4)
C96 C94 C95 120.9(4)
C93 C94 C95 119.0(4)
F42B C95 F42A 60.5(8)
F42B C95 F40A 128.6(10)
F42A C95 F40A 113.8(9)
F42B C95 F41B 111.5(10)
F42A C95 F41B 125.6(8)
F40A C95 F41B 25.2(11)
F42B C95 F40B 106.0(8)
F42A C95 F40B 47.1(8)
F40A C95 F40B 77.0(10)
F41B C95 F40B 99.7(9)
F42B C95 F41A 43.8(7)
F42A C95 F41A 102.4(9)
F40A C95 F41A 101.8(8)
F41B C95 F41A 77.4(9)
F40B C95 F41A 140.3(7)
F42B C95 C94 114.7(6)
F42A C95 C94 115.9(6)
F40A C95 C94 112.4(7)
F41B C95 C94 115.2(6)
F40B C95 C94 108.1(6)
F41A C95 C94 108.8(6)
C89 C96 C94 121.7(4)
C89 C96 H96 119.1
C94 C96 H96 119.1
C98 C97 C104 119.6(4)
C98 C97 P4 123.1(3)
C104 C97 P4 116.7(3)
C97 C98 C99 118.8(4)
C97 C98 H98 120.6
C99 C98 H98 120.6
C101 C99 C98 122.5(4)
C101 C99 C100 117.6(5)
C98 C99 C100 119.9(5)
F43A C100 F44B 118.0(16)
F43A C100 F45A 111.7(12)
F44B C100 F45A 74.9(14)
F43A C100 F45B 79.0(14)
F44B C100 F45B 109.9(10)
F45A C100 F45B 39.7(9)
F43A C100 F43B 22.7(18)
F44B C100 F43B 106.3(11)
F45A C100 F43B 130.0(13)
F45B C100 F43B 101.4(11)
F43A C100 F44A 107.0(12)
F44B C100 F44A 28.0(14)
F45A C100 F44A 102.9(10)
F45B C100 F44A 135.8(11)
F43B C100 F44A 88.2(15)
F43A C100 C99 115.5(10)
F44B C100 C99 116.3(9)
F45A C100 C99 113.6(9)
F45B C100 C99 111.8(7)
F43B C100 C99 110.0(8)
F44A C100 C99 104.8(11)
C99 C101 C102 118.1(4)
C99 C101 H101 120.9
C102 C101 H101 120.9
C104 C102 C101 120.1(5)
C104 C102 C103 119.6(5)
C101 C102 C103 120.2(4)
F47 C103 F46 108.8(5)
F47 C103 F48 106.9(6)
F46 C103 F48 106.5(5)
F47 C103 C102 112.8(4)
F46 C103 C102 110.6(5)
F48 C103 C102 111.0(5)
C102 C104 C97 120.9(5)
C102 C104 H104 119.6
C97 C104 H104 119.6

loop_
_geom_bond_atom_site_label_1
_geom_bond_atom_site_label_2
_geom_bond_distance
Ru1 N1 2.077(3)
Ru1 N2 2.109(3)
Ru1 P2 2.2778(11)
Ru1 P1 2.2804(10)
Ru1 Cl1 2.4135(10)
Ru1 Cl2 2.4275(11)
P1 C17 1.836(4)
P1 C1 1.841(4)
P1 C9 1.853(4)
P2 C37 1.829(4)
P2 C45 1.849(4)
P2 C36 1.850(4)
F1A C4 1.290(17)
F1A F2B 1.76(4)
F2A F2B 0.54(6)
F2A C4 1.321(16)
F3A C4 1.312(17)
F1B C4 1.309(11)
F2B C4 1.320(9)
F3B C4 1.321(12)
F4A F5B 1.14(2)
F4A C7 1.289(11)
F4A F4B 1.35(3)
F5A F6B 0.84(2)
F5A C7 1.237(9)
F5A F5B 1.33(2)
F6A F4B 0.81(3)
F6A C7 1.325(9)
F6A F6B 1.623(18)
F4B C7 1.200(12)
F5B C7 1.308(12)
F6B C7 1.311(11)
F7A F9C 0.92(3)
F7A C12 1.296(12)
F7A F7C 1.43(2)
F8A F7C 1.10(2)
F8A F8C 1.17(2)
F8A C12 1.265(13)
F9A F8C 1.14(2)
F9A C12 1.322(12)
F9A F9C 1.357(19)
F7C C12 1.346(11)
F8C C12 1.281(11)
F9C C12 1.244(12)
F10 C15 1.313(4)
F11 C15 1.313(4)
F12 C15 1.312(4)
F13 C40 1.336(7)
F14 C40 1.336(7)
F15 C40 1.338(8)
F16A F16B 0.63(3)
F16A C43 1.256(4)
F16A F18B 1.611(18)
F17A F17B 0.58(2)
F17A C43 1.256(4)
F17A F16B 1.632(19)
F18A F18B 0.60(2)
F18A C43 1.256(4)
F18A F17B 1.663(17)
F16B C43 1.257(4)
F17B C43 1.257(4)
F18B C43 1.256(4)
F19A F19B 0.88(5)
F19A C48 1.326(7)
F19A F20B 1.34(5)
F20A F21B 1.15(5)
F20A F20B 1.28(5)
F20A C48 1.323(7)
F21A F21B 1.10(5)
F21A C48 1.320(7)
F21A F19B 1.52(5)
F19B C48 1.294(16)
F20B C48 1.385(15)
F21B C48 1.215(13)
F22A F23B 1.14(2)
F22A F22B 1.23(4)
F22A C51 1.312(9)
F23A F24B 1.12(4)
F23A F23B 1.24(2)
F23A C51 1.288(8)
F24A F22B 1.09(5)
F24A C51 1.292(7)
F24A F24B 1.30(5)
F23B C51 1.264(12)
F22B C51 1.294(15)
F24B C51 1.262(15)
N1 C23 1.275(5)
N1 C24 1.492(4)
N2 C30 1.267(5)
N2 C29 1.514(5)
C1 C2 1.359(6)
C1 C8 1.395(6)
C2 C3 1.395(7)
C2 H2 0.9300
C3 C5 1.402(8)
C3 C4 1.483(8)
C5 C6 1.366(7)
C5 H5 0.9300
C6 C8 1.376(7)
C6 C7 1.512(7)
C8 H8 0.9300
C9 C16 1.378(6)
C9 C10 1.390(6)
C10 C11 1.374(7)
C10 H10 0.9300
C11 C13 1.361(8)
C11 C12 1.498(9)
C13 C14 1.372(8)
C13 H13 0.9300
C14 C16 1.381(7)
C14 C15 1.457(9)
C16 H16 0.9300
C17 C18 1.383(6)
C17 C22 1.400(6)
C18 C19 1.385(6)
C18 H18 0.9300
C19 C20 1.372(8)
C19 H19 0.9300
C20 C21 1.362(7)
C20 H20 0.9300
C21 C22 1.395(6)
C21 H21 0.9300
C22 C23 1.465(6)
C23 H23 0.9300
C24 C29 1.513(4)
C24 C25 1.525(5)
C24 H24 0.9800
C25 C26 1.521(6)
C25 H25A 0.9700
C25 H25B 0.9700
C26 C27 1.482(6)
C26 H26A 0.9700
C26 H26B 0.9700
C27 C28 1.519(7)
C27 H27A 0.9700
C27 H27B 0.9700
C28 C29 1.533(6)
C28 H28A 0.9700
C28 H28B 0.9700
C29 H29 0.9800
C30 C31 1.463(7)
C30 H30 0.9300
C31 C36 1.382(6)
C31 C32 1.407(6)
C32 C33 1.362(8)
C32 H32 0.9300
C33 C34 1.375(8)
C33 H33 0.9300
C34 C35 1.399(7)
C34 H34 0.9300
C35 C36 1.385(6)
C35 H35 0.9300
C37 C38 1.389(6)
C37 C44 1.401(6)
C38 C39 1.403(6)
C38 H38 0.9300
C39 C41 1.338(7)
C39 C40 1.476(7)
C41 C42 1.386(8)
C41 H41 0.9300
C42 C44 1.367(7)
C42 C43 1.516(8)
C44 H44 0.9300
C45 C46 1.396(5)
C45 C52 1.397(6)
C46 C47 1.411(6)
C46 H46 0.9300
C47 C49 1.380(7)
C47 C48 1.456(7)
C49 C50 1.375(6)
C49 H49 0.9300
C50 C52 1.391(6)
C50 C51 1.487(7)
C52 H52 0.9300
Ru2 N4 2.110(3)
Ru2 N3 2.111(3)
Ru2 P4 2.2796(12)
Ru2 P3 2.2875(10)
Ru2 Cl3 2.4196(11)
Ru2 Cl4 2.4260(11)
P3 C53 1.841(4)
P3 C69 1.842(4)
P3 C61 1.849(4)
P4 C88 1.845(4)
P4 C89 1.849(4)
P4 C97 1.864(4)
F25A F25B 0.61(4)
F25A C56 1.289(14)
F25A F26B 1.74(3)
F26A F26B 0.56(2)
F26A C56 1.366(14)
F27A C56 1.314(12)
F25B C56 1.332(13)
F26B C56 1.323(12)
F27B C56 1.331(11)
F28A F28B 0.830(17)
F28A C59 1.247(9)
F28A F29B 1.346(18)
F29A F30B 1.19(3)
F29A F29B 1.286(18)
F29A C59 1.343(9)
F30A F30B 0.99(3)
F30A C59 1.334(8)
F30A F28B 1.614(17)
F28B C59 1.294(10)
F29B C59 1.374(11)
F30B C59 1.235(11)
F31A F31B 1.17(3)
F31A C64 1.312(12)
F31A F33B 1.33(2)
F32A F32B 1.14(3)
F32A F31B 1.25(3)
F32A C64 1.258(11)
F33A F33B 0.98(2)
F33A C64 1.278(10)
F33A F32B 1.37(2)
F31B C64 1.291(12)
F32B C64 1.275(13)
F33B C64 1.292(14)
F34A F34B 0.962(17)
F34A C67 1.266(4)
F34A F35B 1.424(17)
F35A F35B 0.889(19)
F35A C67 1.266(4)
F35A F36B 1.404(16)
F36A F36B 0.981(17)
F36A C67 1.266(4)
F36A F34B 1.334(15)
F34B C67 1.266(4)
F35B C67 1.266(4)
F36B C67 1.266(4)
F37A C92 1.339(11)
F38A C92 1.288(11)
F39A C92 1.305(11)
F37B C92 1.301(11)
F38B C92 1.342(12)
F39B C92 1.288(11)
F40A F41B 0.56(3)
F40A C95 1.271(10)
F40A F40B 1.663(17)
F41A F42B 1.001(15)
F41A C95 1.412(11)
F41A F41B 1.698(19)
F42A F40B 1.068(18)
F42A F42B 1.258(16)
F42A C95 1.262(8)
F40B C95 1.396(10)
F41B C95 1.301(10)
F42B C95 1.235(10)
F43A F43B 0.52(4)
F43A C100 1.264(14)
F43A F45B 1.65(2)
F44A F44B 0.64(3)
F44A C100 1.356(14)
F45A F45B 0.89(2)
F45A C100 1.299(12)
F45A F44B 1.56(3)
F43B C100 1.356(12)
F44B C100 1.269(13)
F45B C100 1.322(11)
F46 C103 1.324(7)
F47 C103 1.285(7)
F48 C103 1.335(8)
N3 C75 1.276(5)
N3 C76 1.506(4)
N4 C82 1.271(5)
N4 C81 1.495(5)
C53 C60 1.385(6)
C53 C54 1.414(6)
C54 C55 1.377(7)
C54 H54 0.9300
C55 C57 1.354(8)
C55 C56 1.511(8)
C57 C58 1.391(8)
C57 H57 0.9300
C58 C60 1.409(7)
C58 C59 1.497(8)
C60 H60 0.9300
C61 C68 1.391(7)
C61 C62 1.395(6)
C61 H61 0.9800
C62 C63 1.386(7)
C62 H62 0.9300
C63 C65 1.387(9)
C63 C64 1.517(8)
C65 C66 1.366(10)
C65 H65 0.9300
C66 C68 1.418(8)
C66 C67 1.512(10)
C68 H68 0.9300
C69 C74 1.395(6)
C69 C70 1.408(6)
C70 C71 1.376(7)
C70 H70 0.9300
C71 C72 1.365(8)
C71 H71 0.9300
C72 C73 1.384(7)
C72 H72 0.9300
C73 C74 1.403(6)
C73 H73 0.9300
C74 C75 1.469(6)
C75 H75 0.9300
C76 C81 1.506(4)
C76 C77 1.518(6)
C76 H76 0.9800
C77 C78 1.525(7)
C77 H77A 0.9700
C77 H77B 0.9700
C78 C79 1.500(7)
C78 H78A 0.9700
C78 H78B 0.9700
C79 C80 1.531(7)
C79 H79A 0.9700
C79 H79B 0.9700
C80 C81 1.524(5)
C80 H80A 0.9700
C80 H80B 0.9700
C81 H81 0.9800
C82 C83 1.455(7)
C82 H82 0.9300
C83 C88 1.402(6)
C83 C84 1.421(6)
C84 C85 1.373(8)
C84 H84 0.9300
C85 C86 1.355(8)
C85 H85 0.9300
C86 C87 1.394(7)
C86 H86 0.9300
C87 C88 1.426(6)
C87 H87 0.9300
C89 C90 1.384(6)
C89 C96 1.385(6)
C90 C91 1.361(6)
C90 H90 0.9300
C91 C93 1.366(6)
C91 C92 1.549(6)
C93 C94 1.392(6)
C93 H93 0.9300
C94 C96 1.385(6)
C94 C95 1.500(7)
C96 H96 0.9300
C97 C98 1.376(6)
C97 C104 1.399(6)
C98 C99 1.408(7)
C98 H98 0.9300
C99 C101 1.355(8)
C99 C100 1.502(8)
C101 C102 1.420(7)
C101 H101 0.9300
C102 C104 1.370(7)
C102 C103 1.510(7)
C104 H104 0.9300

loop_
_geom_torsion_atom_site_label_1
_geom_torsion_atom_site_label_2
_geom_torsion_atom_site_label_3
_geom_torsion_atom_site_label_4
_geom_torsion
N1 Ru1 P1 C17 -35.02(17)
N2 Ru1 P1 C17 -15.4(5)
P2 Ru1 P1 C17 145.55(15)
Cl1 Ru1 P1 C17 51.29(15)
Cl2 Ru1 P1 C17 -125.37(15)
N1 Ru1 P1 C1 -153.51(18)
N2 Ru1 P1 C1 -133.9(5)
P2 Ru1 P1 C1 27.07(16)
Cl1 Ru1 P1 C1 -67.19(16)
Cl2 Ru1 P1 C1 116.14(16)
N1 Ru1 P1 C9 77.55(18)
N2 Ru1 P1 C9 97.2(5)
P2 Ru1 P1 C9 -101.87(16)
Cl1 Ru1 P1 C9 163.87(16)
Cl2 Ru1 P1 C9 -12.79(16)
N1 Ru1 P2 C37 132.3(8)
N2 Ru1 P2 C37 123.53(19)
P1 Ru1 P2 C37 -52.37(17)
Cl1 Ru1 P2 C37 33.93(17)
Cl2 Ru1 P2 C37 -154.52(17)
N1 Ru1 P2 C45 -102.9(8)
N2 Ru1 P2 C45 -111.67(18)
P1 Ru1 P2 C45 72.43(16)
Cl1 Ru1 P2 C45 158.74(15)
Cl2 Ru1 P2 C45 -29.72(15)
N1 Ru1 P2 C36 16.9(8)
N2 Ru1 P2 C36 8.08(17)
P1 Ru1 P2 C36 -167.82(15)
Cl1 Ru1 P2 C36 -81.51(15)
Cl2 Ru1 P2 C36 90.03(15)
C4 F2A F2B F1A 14(4)
C4 F1A F2B F2A -19(6)
F6B F6A F4B C7 -25.5(12)
C7 F6A F4B F4A 18(2)
F6B F6A F4B F4A -8(3)
F5B F4A F4B F6A 9(3)
C7 F4A F4B F6A -20(2)
F5B F4A F4B C7 28.8(12)
F4B F4A F5B C7 -25.5(10)
C7 F4A F5B F5A 28.0(10)
F4B F4A F5B F5A 2.5(18)
F6B F5A F5B F4A -19(3)
C7 F5A F5B F4A -30.4(11)
F6B F5A F5B C7 12(2)
F5B F5A F6B C7 -11(2)
C7 F5A F6B F6A 29.6(11)
F5B F5A F6B F6A 19(3)
F4B F6A F6B F5A -5(2)
C7 F6A F6B F5A -34.7(14)
F4B F6A F6B C7 29.3(14)
F8C F8A F7C C12 -26.5(17)
F8C F8A F7C F7A 1(3)
C12 F8A F7C F7A 27.8(12)
F9C F7A F7C F8A -5(3)
C12 F7A F7C F8A -29.8(12)
F9C F7A F7C C12 24.6(19)
C12 F9A F8C F8A 21.6(17)
F9C F9A F8C F8A -7(2)
F9C F9A F8C C12 -29.1(12)
F7C F8A F8C F9A 5(3)
C12 F8A F8C F9A -22.4(18)
F7C F8A F8C C12 27.8(18)
F7C F7A F9C C12 -23.0(17)
C12 F7A F9C F9A 25.8(19)
F7C F7A F9C F9A 3(3)
F8C F9A F9C F7A 3(3)
C12 F9A F9C F7A -28(2)
F8C F9A F9C C12 31.5(13)
F18B F16A F16B C43 23.1(17)
C43 F16A F16B F17A -26.4(14)
F18B F16A F16B F17A -3(3)
F17B F17A F16B F16A 10(3)
C43 F17A F16B F16A 34(2)
F17B F17A F16B C43 -25(3)
F16B F17A F17B C43 19.1(19)
C43 F17A F17B F18A -25.4(16)
F16B F17A F17B F18A -6(3)
F18B F18A F17B F17A -3(3)
C43 F18A F17B F17A 34(2)
F18B F18A F17B C43 -37(2)
F17B F18A F18B C43 27.9(13)
C43 F18A F18B F16A -18.0(19)
F17B F18A F18B F16A 10(3)
F16B F16A F18B F18A -7(3)
C43 F16A F18B F18A 23(3)
F16B F16A F18B C43 -30(2)
F20B F19A F19B C48 -6(3)
C48 F19A F19B F21A 30.4(15)
F20B F19A F19B F21A 24(4)
F21B F21A F19B F19A -4(3)
C48 F21A F19B F19A -36(2)
F21B F21A F19B C48 32.2(16)
F21B F20A F20B F19A 10(2)
C48 F20A F20B F19A 33.9(9)
F21B F20A F20B C48 -23.6(17)
F19B F19A F20B F20A -28(3)
C48 F19A F20B F20A -34.4(10)
F19B F19A F20B C48 7(3)
C48 F21A F21B F20A 18(2)
F19B F21A F21B F20A -12(3)
F19B F21A F21B C48 -29.9(13)
F20B F20A F21B F21A 7(3)
C48 F20A F21B F21A -18(2)
F20B F20A F21B C48 25.1(16)
F22B F22A F23B F23A -3(3)
C51 F22A F23B F23A 25.6(13)
F22B F22A F23B C51 -28.9(16)
F24B F23A F23B F22A -7(2)
C51 F23A F23B F22A -26.5(13)
F24B F23A F23B C51 19.1(16)
C51 F24A F22B F22A 23.4(19)
F24B F24A F22B F22A 3(3)
F24B F24A F22B C51 -20.4(16)
F23B F22A F22B F24A 5(3)
C51 F22A F22B F24A -23.9(18)
F23B F22A F22B C51 29.1(18)
F23B F23A F24B C51 -18.6(17)
F23B F23A F24B F24A 15(2)
C51 F23A F24B F24A 33.7(10)
F22B F24A F24B F23A -13(2)
C51 F24A F24B F23A -35.3(11)
F22B F24A F24B C51 21.8(19)
N2 Ru1 N1 C23 -142.0(4)
P2 Ru1 N1 C23 -150.9(6)
P1 Ru1 N1 C23 33.8(4)
Cl1 Ru1 N1 C23 -52.0(4)
Cl2 Ru1 N1 C23 136.2(4)
N2 Ru1 N1 C24 26.9(2)
P2 Ru1 N1 C24 18.0(9)
P1 Ru1 N1 C24 -157.3(2)
Cl1 Ru1 N1 C24 116.9(2)
Cl2 Ru1 N1 C24 -54.9(2)
N1 Ru1 N2 C30 -179.6(4)
P2 Ru1 N2 C30 -0.6(4)
P1 Ru1 N2 C30 160.5(4)
Cl1 Ru1 N2 C30 94.2(4)
Cl2 Ru1 N2 C30 -87.4(4)
N1 Ru1 N2 C29 -0.3(2)
P2 Ru1 N2 C29 178.6(2)
P1 Ru1 N2 C29 -20.2(6)
Cl1 Ru1 N2 C29 -86.5(2)
Cl2 Ru1 N2 C29 91.9(2)
C17 P1 C1 C2 134.0(4)
C9 P1 C1 C2 34.9(4)
Ru1 P1 C1 C2 -102.9(4)
C17 P1 C1 C8 -47.0(4)
C9 P1 C1 C8 -146.1(4)
Ru1 P1 C1 C8 76.1(4)
C8 C1 C2 C3 3.4(7)
P1 C1 C2 C3 -177.6(4)
C1 C2 C3 C5 -2.3(8)
C1 C2 C3 C4 176.6(6)
F2B F1A C4 F1B 166(5)
F2B F1A C4 F3A 119.6(17)
F2B F1A C4 F2A 7(2)
F2B F1A C4 F3B 105.8(14)
F2B F1A C4 C3 -116.1(15)
F2A F2B C4 F1A 164(5)
F2A F2B C4 F1B 158(4)
F1A F2B C4 F1B -5.5(19)
F2A F2B C4 F3A 57(5)
F1A F2B C4 F3A -106(2)
F1A F2B C4 F2A -164(5)
F2A F2B C4 F3B 48(5)
F1A F2B C4 F3B -116(2)
F2A F2B C4 C3 -79(5)
F1A F2B C4 C3 117.7(17)
F2B F2A C4 F1A -17(5)
F2B F2A C4 F1B -27(5)
F2B F2A C4 F3A -131(4)
F2B F2A C4 F3B -135(5)
F2B F2A C4 C3 111(4)
C2 C3 C4 F1A -89(3)
C5 C3 C4 F1A 90(3)
C2 C3 C4 F1B -65.9(11)
C5 C3 C4 F1B 112.9(10)
C2 C3 C4 F3A 34(3)
C5 C3 C4 F3A -148(3)
C2 C3 C4 F2B 173.4(11)
C5 C3 C4 F2B -7.8(14)
C2 C3 C4 F2A 149(3)
C5 C3 C4 F2A -32(3)
C2 C3 C4 F3B 50.4(12)
C5 C3 C4 F3B -130.8(10)
C2 C3 C5 C6 0.5(8)
C4 C3 C5 C6 -178.3(6)
C3 C5 C6 C8 0.1(8)
C3 C5 C6 C7 177.2(5)
F6A F4B C7 F5A 70.7(19)
F4A F4B C7 F5A -95.9(14)
F6A F4B C7 F4A 166.6(16)
F6A F4B C7 F5B 142.0(15)
F4A F4B C7 F5B -24.5(12)
F6A F4B C7 F6B 32.0(17)
F4A F4B C7 F6B -134.5(11)
F4A F4B C7 F6A -166.6(16)
F6A F4B C7 C6 -90.9(14)
F4A F4B C7 C6 102.5(8)
F6B F5A C7 F4B -73(2)
F5B F5A C7 F4B 98.4(15)
F6B F5A C7 F4A -145.6(15)
F5B F5A C7 F4A 25.9(13)
F6B F5A C7 F5B -171.5(18)
F5B F5A C7 F6B 171.5(18)
F6B F5A C7 F6A -36.6(17)
F5B F5A C7 F6A 134.9(13)
F6B F5A C7 C6 88.3(16)
F5B F5A C7 C6 -100.2(11)
F5B F4A C7 F4B -150.7(14)
F5B F4A C7 F5A -29.6(14)
F4B F4A C7 F5A 121.1(10)
F4B F4A C7 F5B 150.7(14)
F5B F4A C7 F6B -60.7(17)
F4B F4A C7 F6B 90.0(14)
F5B F4A C7 F6A -142.5(12)
F4B F4A C7 F6A 8.2(10)
F5B F4A C7 C6 99.7(12)
F4B F4A C7 C6 -109.6(8)
F4A F5B C7 F4B 28.6(16)
F5A F5B C7 F4B -119.6(11)
F4A F5B C7 F5A 148.3(14)
F5A F5B C7 F4A -148.3(14)
F4A F5B C7 F6B 142.9(11)
F5A F5B C7 F6B -5.3(12)
F4A F5B C7 F6A 61.8(15)
F5A F5B C7 F6A -86.5(16)
F4A F5B C7 C6 -101.4(11)
F5A F5B C7 C6 110.3(8)
F5A F6B C7 F4B 124.9(16)
F6A F6B C7 F4B -19.2(13)
F6A F6B C7 F5A -144.1(16)
F5A F6B C7 F4A 52(2)
F6A F6B C7 F4A -92.0(13)
F5A F6B C7 F5B 7.7(17)
F6A F6B C7 F5B -136.4(11)
F5A F6B C7 F6A 144.1(16)
F5A F6B C7 C6 -108.5(14)
F6A F6B C7 C6 107.5(7)
F6B F6A C7 F4B 148.6(16)
F4B F6A C7 F5A -126.2(15)
F6B F6A C7 F5A 22.5(12)
F4B F6A C7 F4A -12.4(15)
F6B F6A C7 F4A 136.2(9)
F4B F6A C7 F5B -58(2)
F6B F6A C7 F5B 91.0(16)
F4B F6A C7 F6B -148.6(16)
F4B F6A C7 C6 105.5(14)
F6B F6A C7 C6 -105.9(8)
C5 C6 C7 F4B -180(2)
C8 C6 C7 F4B -3(2)
C5 C6 C7 F5A 17.2(16)
C8 C6 C7 F5A -165.7(15)
C5 C6 C7 F4A -107.6(10)
C8 C6 C7 F4A 69.5(10)
C5 C6 C7 F5B -51.8(15)
C8 C6 C7 F5B 125.3(14)
C5 C6 C7 F6B 58.4(11)
C8 C6 C7 F6B -124.5(10)
C5 C6 C7 F6A 140.3(7)
C8 C6 C7 F6A -42.6(9)
C5 C6 C8 C1 1.1(7)
C7 C6 C8 C1 -175.9(5)
C2 C1 C8 C6 -2.8(6)
P1 C1 C8 C6 178.2(4)
C17 P1 C9 C16 104.1(4)
C1 P1 C9 C16 -152.3(4)
Ru1 P1 C9 C16 -16.0(4)
C17 P1 C9 C10 -70.4(4)
C1 P1 C9 C10 33.3(4)
Ru1 P1 C9 C10 169.6(3)
C16 C9 C10 C11 1.7(7)
P1 C9 C10 C11 176.2(4)
C9 C10 C11 C13 -1.0(9)
C9 C10 C11 C12 -179.5(6)
F7A F9C C12 F8A 71(2)
F9A F9C C12 F8A -86.0(16)
F7A F9C C12 F8C 129.4(18)
F9A F9C C12 F8C -27.4(14)
F9A F9C C12 F7A -157(2)
F7A F9C C12 F9A 157(2)
F7A F9C C12 F7C 21.8(19)
F9A F9C C12 F7C -135.0(12)
F7A F9C C12 C11 -99.7(17)
F9A F9C C12 C11 103.5(11)
F7C F8A C12 F9C -73.0(19)
F8C F8A C12 F9C 83.6(16)
F7C F8A C12 F8C -156.6(18)
F7C F8A C12 F7A -30.7(15)
F8C F8A C12 F7A 125.8(14)
F7C F8A C12 F9A -140.3(12)
F8C F8A C12 F9A 16.2(14)
F8C F8A C12 F7C 156.6(18)
F7C F8A C12 C11 97.8(10)
F8C F8A C12 C11 -105.7(12)
F9A F8C C12 F9C 31.6(15)
F8A F8C C12 F9C -128.2(16)
F9A F8C C12 F8A 159.8(18)
F9A F8C C12 F7A 74(2)
F8A F8C C12 F7A -85.5(19)
F8A F8C C12 F9A -159.8(18)
F9A F8C C12 F7C 141.8(12)
F8A F8C C12 F7C -18.0(13)
F9A F8C C12 C11 -99.8(12)
F8A F8C C12 C11 100.4(13)
F7C F7A C12 F9C 156.9(19)
F9C F7A C12 F8A -132(2)
F7C F7A C12 F8A 25.3(13)
F9C F7A C12 F8C -72(2)
F7C F7A C12 F8C 84.4(16)
F9C F7A C12 F9A -21.4(19)
F7C F7A C12 F9A 135.5(12)
F9C F7A C12 F7C -156.9(19)
F9C F7A C12 C11 101.7(16)
F7C F7A C12 C11 -101.5(10)
F8C F9A C12 F9C -146.3(16)
F8C F9A C12 F8A -16.9(15)
F9C F9A C12 F8A 129.4(14)
F9C F9A C12 F8C 146.3(16)
F8C F9A C12 F7A -130.4(15)
F9C F9A C12 F7A 15.9(15)
F8C F9A C12 F7C -62.0(17)
F9C F9A C12 F7C 84.3(18)
F8C F9A C12 C11 104.8(13)
F9C F9A C12 C11 -108.9(11)
F8A F7C C12 F9C 131.9(16)
F7A F7C C12 F9C -16.0(12)
F7A F7C C12 F8A -147.9(15)
F8A F7C C12 F8C 19.3(15)
F7A F7C C12 F8C -128.6(12)
F8A F7C C12 F7A 147.9(15)
F8A F7C C12 F9A 64.3(18)
F7A F7C C12 F9A -83.5(17)
F8A F7C C12 C11 -102.7(14)
F7A F7C C12 C11 109.4(9)
C13 C11 C12 F9C -109.1(15)
C10 C11 C12 F9C 69.4(16)
C13 C11 C12 F8A 78.6(17)
C10 C11 C12 F8A -102.9(17)
C13 C11 C12 F8C 18.6(17)
C10 C11 C12 F8C -162.9(14)
C13 C11 C12 F7A -156.4(17)
C10 C11 C12 F7A 22.1(19)
C13 C11 C12 F9A -38.4(17)
C10 C11 C12 F9A 140.1(16)
C13 C11 C12 F7C 132.0(13)
C10 C11 C12 F7C -49.5(14)
C10 C11 C13 C14 1.0(9)
C12 C11 C13 C14 179.5(6)
C11 C13 C14 C16 -1.7(9)
C11 C13 C14 C15 -178.7(5)
C13 C14 C15 F12 -2.5(7)
C16 C14 C15 F12 -179.5(5)
C13 C14 C15 F10 -123.5(6)
C16 C14 C15 F10 59.5(7)
C13 C14 C15 F11 117.7(6)
C16 C14 C15 F11 -59.3(6)
C10 C9 C16 C14 -2.4(7)
P1 C9 C16 C14 -177.1(4)
C13 C14 C16 C9 2.5(9)
C15 C14 C16 C9 179.5(5)
C1 P1 C17 C18 -27.9(4)
C9 P1 C17 C18 75.3(4)
Ru1 P1 C17 C18 -156.5(3)
C1 P1 C17 C22 158.0(4)
C9 P1 C17 C22 -98.7(4)
Ru1 P1 C17 C22 29.5(4)
C22 C17 C18 C19 0.7(7)
P1 C17 C18 C19 -173.5(4)
C17 C18 C19 C20 -1.9(8)
C18 C19 C20 C21 3.1(8)
C19 C20 C21 C22 -3.3(8)
C20 C21 C22 C17 2.1(7)
C20 C21 C22 C23 178.3(5)
C18 C17 C22 C21 -0.7(7)
P1 C17 C22 C21 173.4(3)
C18 C17 C22 C23 -176.5(4)
P1 C17 C22 C23 -2.3(6)
C24 N1 C23 C22 178.0(4)
Ru1 N1 C23 C22 -13.8(7)
C21 C22 C23 N1 173.6(5)
C17 C22 C23 N1 -10.5(8)
C23 N1 C24 C29 122.2(4)
Ru1 N1 C24 C29 -48.4(3)
C23 N1 C24 C25 -3.9(5)
Ru1 N1 C24 C25 -174.4(3)
N1 C24 C25 C26 -179.0(3)
C29 C24 C25 C26 57.3(4)
C24 C25 C26 C27 -57.0(5)
C25 C26 C27 C28 56.5(6)
C26 C27 C28 C29 -55.4(6)
N1 C24 C29 N2 47.6(3)
C25 C24 C29 N2 176.8(3)
N1 C24 C29 C28 175.4(3)
C25 C24 C29 C28 -55.3(4)
C30 N2 C29 C24 153.6(3)
Ru1 N2 C29 C24 -25.8(3)
C30 N2 C29 C28 29.2(5)
Ru1 N2 C29 C28 -150.2(3)
C27 C28 C29 C24 53.9(5)
C27 C28 C29 N2 177.7(4)
C29 N2 C30 C31 173.9(4)
Ru1 N2 C30 C31 -6.8(7)
N2 C30 C31 C36 4.7(8)
N2 C30 C31 C32 -171.5(4)
C36 C31 C32 C33 0.3(7)
C30 C31 C32 C33 176.9(4)
C31 C32 C33 C34 -2.0(7)
C32 C33 C34 C35 0.2(7)
C33 C34 C35 C36 3.2(7)
C32 C31 C36 C35 3.0(6)
C30 C31 C36 C35 -173.0(4)
C32 C31 C36 P2 -177.7(3)
C30 C31 C36 P2 6.3(7)
C34 C35 C36 C31 -4.8(7)
C34 C35 C36 P2 175.9(4)
C37 P2 C36 C31 -142.4(4)
C45 P2 C36 C31 114.7(4)
Ru1 P2 C36 C31 -12.0(4)
C37 P2 C36 C35 36.9(4)
C45 P2 C36 C35 -66.0(4)
Ru1 P2 C36 C35 167.3(3)
C45 P2 C37 C38 170.8(3)
C36 P2 C37 C38 65.8(4)
Ru1 P2 C37 C38 -57.8(4)
C45 P2 C37 C44 -0.9(4)
C36 P2 C37 C44 -106.0(4)
Ru1 P2 C37 C44 130.4(4)
C44 C37 C38 C39 1.4(6)
P2 C37 C38 C39 -171.0(4)
C37 C38 C39 C41 -0.8(8)
C37 C38 C39 C40 176.9(5)
C41 C39 C40 F13 -26.4(8)
C38 C39 C40 F13 155.9(5)
C41 C39 C40 F14 -148.9(6)
C38 C39 C40 F14 33.4(8)
C41 C39 C40 F15 91.0(6)
C38 C39 C40 F15 -86.8(6)
C38 C39 C41 C42 0.3(8)
C40 C39 C41 C42 -177.5(5)
C39 C41 C42 C44 -0.3(9)
C39 C41 C42 C43 176.9(5)
F18A F18B C43 F17A -58(3)
F16A F18B C43 F17A 102.4(9)
F16A F18B C43 F18A 160(2)
F18A F18B C43 F16A -160(2)
F18A F18B C43 F16B -147(2)
F16A F18B C43 F16B 12.9(12)
F18A F18B C43 F17B -35(2)
F16A F18B C43 F17B 125.1(14)
F18A F18B C43 C42 89(2)
F16A F18B C43 C42 -110.5(9)
F17B F17A C43 F18B 56(3)
F16B F17A C43 F18B -103.2(9)
F17B F17A C43 F18A 31(3)
F16B F17A C43 F18A -127.4(13)
F17B F17A C43 F16A 144(3)
F16B F17A C43 F16A -15.2(12)
F17B F17A C43 F16B 159(2)
F16B F17A C43 F17B -159(2)
F17B F17A C43 C42 -92(2)
F16B F17A C43 C42 109.4(8)
F17B F18A C43 F18B -146(2)
F18B F18A C43 F17A 132(2)
F17B F18A C43 F17A -13.6(12)
F18B F18A C43 F16A 20(2)
F17B F18A C43 F16A -125.9(14)
F18B F18A C43 F16B 41(3)
F17B F18A C43 F16B -104.6(10)
F18B F18A C43 F17B 146(2)
F18B F18A C43 C42 -103(2)
F17B F18A C43 C42 111.0(9)
F16B F16A C43 F18B 154(2)
F16B F16A C43 F17A 32(2)
F18B F16A C43 F17A -121.6(12)
F16B F16A C43 F18A 144(2)
F18B F16A C43 F18A -9.4(11)
F18B F16A C43 F16B -154(2)
F16B F16A C43 F17B 51(3)
F18B F16A C43 F17B -102.3(10)
F16B F16A C43 C42 -93(2)
F18B F16A C43 C42 113.0(7)
F16A F16B C43 F18B -27(2)
F17A F16B C43 F18B 121.9(12)
F16A F16B C43 F17A -149(2)
F16A F16B C43 F18A -46(3)
F17A F16B C43 F18A 103.2(10)
F17A F16B C43 F16A 149(2)
F16A F16B C43 F17B -139(2)
F17A F16B C43 F17B 9.8(11)
F16A F16B C43 C42 99(2)
F17A F16B C43 C42 -112.3(7)
F17A F17B C43 F18B -134(3)
F18A F17B C43 F18B 15.7(12)
F18A F17B C43 F17A 150(2)
F17A F17B C43 F18A -150(2)
F17A F17B C43 F16A -45(3)
F18A F17B C43 F16A 104.5(9)
F17A F17B C43 F16B -22(3)
F18A F17B C43 F16B 127.9(14)
F17A F17B C43 C42 100(3)
F18A F17B C43 C42 -110.5(8)
C44 C42 C43 F18B 2.0(12)
C41 C42 C43 F18B -175.2(11)
C44 C42 C43 F17A 152.1(11)
C41 C42 C43 F17A -25.1(12)
C44 C42 C43 F18A 32.1(12)
C41 C42 C43 F18A -145.1(11)
C44 C42 C43 F16A -87.0(13)
C41 C42 C43 F16A 95.8(13)
C44 C42 C43 F16B -118.5(12)
C41 C42 C43 F16B 64.3(12)
C44 C42 C43 F17B 123.1(12)
C41 C42 C43 F17B -54.1(11)
C41 C42 C44 C37 1.0(8)
C43 C42 C44 C37 -176.2(5)
C38 C37 C44 C42 -1.5(7)
P2 C37 C44 C42 170.3(4)
C37 P2 C45 C46 -82.6(4)
C36 P2 C45 C46 16.8(4)
Ru1 P2 C45 C46 141.9(3)
C37 P2 C45 C52 97.3(4)
C36 P2 C45 C52 -163.3(3)
Ru1 P2 C45 C52 -38.2(4)
C52 C45 C46 C47 -2.6(6)
P2 C45 C46 C47 177.3(3)
C45 C46 C47 C49 1.4(7)
C45 C46 C47 C48 -179.5(5)
F21A F21B C48 F19B 38(2)
F20A F21B C48 F19B -128.5(18)
F20A F21B C48 F21A -166.5(17)
F21A F21B C48 F20A 166.5(17)
F21A F21B C48 F19A 81(2)
F20A F21B C48 F19A -85(2)
F21A F21B C48 F20B 145.2(17)
F20A F21B C48 F20B -21.3(19)
F21A F21B C48 C47 -96.9(17)
F20A F21B C48 C47 96.5(16)
F19A F19B C48 F21B 116.9(19)
F21A F19B C48 F21B -30.5(18)
F19A F19B C48 F21A 147(2)
F19A F19B C48 F20A 56(3)
F21A F19B C48 F20A -92(3)
F21A F19B C48 F19A -147(2)
F19A F19B C48 F20B 5(2)
F21A F19B C48 F20B -142.9(11)
F19A F19B C48 C47 -103.7(16)
F21A F19B C48 C47 108.9(9)
F19B F21A C48 F21B 143.2(19)
F21B F21A C48 F19B -143.2(19)
F21B F21A C48 F20A -11.2(15)
F19B F21A C48 F20A 132.0(15)
F21B F21A C48 F19A -122.6(14)
F19B F21A C48 F19A 20.6(14)
F21B F21A C48 F20B -64(4)
F19B F21A C48 F20B 79(3)
F21B F21A C48 C47 111.5(14)
F19B F21A C48 C47 -105.2(15)
F20B F20A C48 F21B -155.3(19)
F21B F20A C48 F19B 88(3)
F20B F20A C48 F19B -67(3)
F21B F20A C48 F21A 10.8(14)
F20B F20A C48 F21A -144.5(16)
F21B F20A C48 F19A 121.2(14)
F20B F20A C48 F19A -34.2(15)
F21B F20A C48 F20B 155.3(19)
F21B F20A C48 C47 -112.7(14)
F20B F20A C48 C47 91.9(16)
F19B F19A C48 F21B -85(3)
F20B F19A C48 F21B 90(2)
F20B F19A C48 F19B 175(2)
F19B F19A C48 F21A -32(2)
F20B F19A C48 F21A 142.9(13)
F19B F19A C48 F20A -142(2)
F20B F19A C48 F20A 33.0(13)
F19B F19A C48 F20B -175(2)
F19B F19A C48 C47 94(2)
F20B F19A C48 C47 -91.8(13)
F20A F20B C48 F21B 20.6(16)
F19A F20B C48 F21B -120.6(14)
F20A F20B C48 F19B 137.8(14)
F19A F20B C48 F19B -3.4(15)
F20A F20B C48 F21A 68(4)
F19A F20B C48 F21A -73(4)
F19A F20B C48 F20A -141.2(12)
F20A F20B C48 F19A 141.2(12)
F20A F20B C48 C47 -108.1(7)
F19A F20B C48 C47 110.7(7)
C49 C47 C48 F21B -2(3)
C46 C47 C48 F21B 179(3)
C49 C47 C48 F19B -137(3)
C46 C47 C48 F19B 43(3)
C49 C47 C48 F21A -59.6(7)
C46 C47 C48 F21A 121.3(6)
C49 C47 C48 F20A 58.5(7)
C46 C47 C48 F20A -120.6(6)
C49 C47 C48 F19A 180.0(6)
C46 C47 C48 F19A 0.8(9)
C49 C47 C48 F20B 118(3)
C46 C47 C48 F20B -61(3)
C46 C47 C49 C50 -0.3(8)
C48 C47 C49 C50 -179.4(5)
C47 C49 C50 C52 0.5(8)
C47 C49 C50 C51 -179.6(5)
F23A F24B C51 F23B 16.6(17)
F24A F24B C51 F23B -128.5(12)
F24A F24B C51 F23A -145.1(15)
F23A F24B C51 F24A 145.1(15)
F23A F24B C51 F22B 128.4(14)
F24A F24B C51 F22B -16.7(14)
F23A F24B C51 F22A 69(4)
F24A F24B C51 F22A -76(3)
F23A F24B C51 C50 -106.9(10)
F24A F24B C51 C50 108.1(9)
F22A F23B C51 F24B 140.3(19)
F23A F23B C51 F24B -15.4(18)
F22A F23B C51 F23A 155.7(13)
F22A F23B C51 F24A 72.7(17)
F23A F23B C51 F24A -83.0(18)
F22A F23B C51 F22B 25(2)
F23A F23B C51 F22B -130.6(19)
F23A F23B C51 F22A -155.7(13)
F22A F23B C51 C50 -99.2(11)
F23A F23B C51 C50 105.0(9)
F23B F23A C51 F24B 161.4(19)
F24B F23A C51 F23B -161.4(19)
F24B F23A C51 F24A -31.5(19)
F23B F23A C51 F24A 129.9(12)
F24B F23A C51 F22B -82(2)
F23B F23A C51 F22B 80(3)
F24B F23A C51 F22A -141.5(19)
F23B F23A C51 F22A 19.9(12)
F24B F23A C51 C50 95.2(17)
F23B F23A C51 C50 -103.4(11)
F22B F24A C51 F24B -159.2(18)
F22B F24A C51 F23B -70(2)
F24B F24A C51 F23B 89.5(19)
F22B F24A C51 F23A -131.1(14)
F24B F24A C51 F23A 28.1(13)
F24B F24A C51 F22B 159.2(18)
F22B F24A C51 F22A -18.7(14)
F24B F24A C51 F22A 140.5(13)
F22B F24A C51 C50 102.2(14)
F24B F24A C51 C50 -98.6(14)
F24A F22B C51 F24B 19.2(19)
F22A F22B C51 F24B -138.8(15)
F24A F22B C51 F23B 134.2(12)
F22A F22B C51 F23B -23.8(16)
F24A F22B C51 F23A 75(2)
F22A F22B C51 F23A -83(3)
F22A F22B C51 F24A -158.0(19)
F24A F22B C51 F22A 158.0(19)
F24A F22B C51 C50 -102.0(15)
F22A F22B C51 C50 100.0(9)
F23B F22A C51 F24B -72(4)
F22B F22A C51 F24B 78(3)
F22B F22A C51 F23B 150(2)
F23B F22A C51 F23A -21.4(12)
F22B F22A C51 F23A 128.9(18)
F23B F22A C51 F24A -133.1(12)
F22B F22A C51 F24A 17.1(19)
F23B F22A C51 F22B -150(2)
F23B F22A C51 C50 103.9(11)
F22B F22A C51 C50 -105.9(17)
C49 C50 C51 F24B 86(3)
C52 C50 C51 F24B -94(3)
C49 C50 C51 F23B -34(2)
C52 C50 C51 F23B 146.0(19)
C49 C50 C51 F23A 30.3(11)
C52 C50 C51 F23A -149.8(9)
C49 C50 C51 F24A 152.6(7)
C52 C50 C51 F24A -27.5(8)
C49 C50 C51 F22B -152(3)
C52 C50 C51 F22B 28(3)
C49 C50 C51 F22A -90.8(10)
C52 C50 C51 F22A 89.1(9)
C49 C50 C52 C45 -1.8(7)
C51 C50 C52 C45 178.4(5)
C46 C45 C52 C50 2.8(7)
P2 C45 C52 C50 -177.1(4)
N4 Ru2 P3 C53 152.3(6)
N3 Ru2 P3 C53 147.08(18)
P4 Ru2 P3 C53 -27.07(16)
Cl3 Ru2 P3 C53 65.46(16)
Cl4 Ru2 P3 C53 -117.34(16)
N4 Ru2 P3 C69 34.1(6)
N3 Ru2 P3 C69 28.89(17)
P4 Ru2 P3 C69 -145.26(15)
Cl3 Ru2 P3 C69 -52.73(15)
Cl4 Ru2 P3 C69 124.48(15)
N4 Ru2 P3 C61 -77.9(6)
N3 Ru2 P3 C61 -83.1(2)
P4 Ru2 P3 C61 102.79(18)
Cl3 Ru2 P3 C61 -164.68(18)
Cl4 Ru2 P3 C61 12.52(18)
N4 Ru2 P4 C88 -14.53(17)
N3 Ru2 P4 C88 19.9(6)
P3 Ru2 P4 C88 165.36(15)
Cl3 Ru2 P4 C88 77.56(15)
Cl4 Ru2 P4 C88 -95.52(15)
N4 Ru2 P4 C89 105.49(18)
N3 Ru2 P4 C89 139.9(5)
P3 Ru2 P4 C89 -74.63(16)
Cl3 Ru2 P4 C89 -162.42(15)
Cl4 Ru2 P4 C89 24.50(15)
N4 Ru2 P4 C97 -128.97(19)
N3 Ru2 P4 C97 -94.5(6)
P3 Ru2 P4 C97 50.92(17)
Cl3 Ru2 P4 C97 -36.88(17)
Cl4 Ru2 P4 C97 150.04(17)
F26B F25A F25B C56 -23(3)
C56 F26A F26B F25A -3(3)
F25B F25A F26B F26A 35(7)
C56 F25A F26B F26A 4(4)
F25B F25A F26B C56 31(4)
F29B F28A F28B C59 -10(2)
C59 F28A F28B F30A 30.5(10)
F29B F28A F28B F30A 21(3)
F30B F30A F28B F28A -4.7(19)
C59 F30A F28B F28A -35.9(13)
F30B F30A F28B C59 31.2(11)
F30B F29A F29B F28A 0.7(16)
C59 F29A F29B F28A 28.0(8)
F30B F29A F29B C59 -27.3(11)
F28B F28A F29B F29A -20(3)
C59 F28A F29B F29A -30.2(9)
F28B F28A F29B C59 10(2)
C59 F30A F30B F29A 15(2)
F28B F30A F30B F29A -12(3)
F28B F30A F30B C59 -27.1(9)
F29B F29A F30B F30A 13(3)
C59 F29A F30B F30A -15(2)
F29B F29A F30B C59 28.8(11)
C64 F31A F31B F32A -12.8(12)
F33B F31A F31B F32A 17(2)
F33B F31A F31B C64 30.2(13)
F32B F32A F31B F31A -13(2)
C64 F32A F31B F31A 13.4(12)
F32B F32A F31B C64 -26.4(14)
F31B F32A F32B C64 25.8(13)
F31B F32A F32B F33A 1(2)
C64 F32A F32B F33A -24.8(12)
F33B F33A F32B F32A 5(3)
C64 F33A F32B F32A 26.2(13)
F33B F33A F32B C64 -21(2)
F32B F33A F33B C64 19.3(18)
C64 F33A F33B F31A -18.5(19)
F32B F33A F33B F31A 1(3)
F31B F31A F33B F33A -12(3)
C64 F31A F33B F33A 20(2)
F31B F31A F33B C64 -31.5(13)
F35B F34A F34B C67 -30.5(8)
C67 F34A F34B F36A 18.3(12)
F35B F34A F34B F36A -12.2(16)
F36B F36A F34B F34A 4(2)
C67 F36A F34B F34A -19.9(13)
F36B F36A F34B C67 24.0(11)
F36B F35A F35B C67 -19.2(12)
C67 F35A F35B F34A 23.1(10)
F36B F35A F35B F34A 4(2)
F34B F34A F35B F35A 8.2(15)
C67 F34A F35B F35A -26.4(12)
F34B F34A F35B C67 34.6(10)
F34B F36A F36B C67 -22.0(10)
C67 F36A F36B F35A 30.2(8)
F34B F36A F36B F35A 8.2(15)
F35B F35A F36B F36A -12.1(17)
C67 F35A F36B F36A -33.9(10)
F35B F35A F36B C67 21.7(14)
F42B F42A F40B C95 18.0(13)
F42B F42A F40B F40A -10.1(18)
C95 F42A F40B F40A -28.1(7)
F41B F40A F40B F42A -1(4)
C95 F40A F40B F42A 33.1(10)
F41B F40A F40B C95 -34(3)
F40B F40A F41B C95 28(2)
C95 F40A F41B F41A -15(2)
F40B F40A F41B F41A 13(5)
F42B F41A F41B F40A -16(3)
C95 F41A F41B F40A 18(3)
F42B F41A F41B C95 -33.0(9)
F41B F41A F42B C95 28.5(7)
C95 F41A F42B F42A -23.3(14)
F41B F41A F42B F42A 5(2)
F40B F42A F42B F41A 6(3)
C95 F42A F42B F41A 26.2(16)
F40B F42A F42B C95 -20.2(15)
F45B F43A F43B C100 12(5)
C100 F44A F44B F45A 0(4)
F45B F45A F44B F44A -30(6)
C100 F45A F44B F44A 1(5)
F45B F45A F44B C100 -31(2)
F44B F45A F45B C100 25.0(15)
C100 F45A F45B F43A -27.0(13)
F44B F45A F45B F43A -2(3)
F43B F43A F45B F45A 19(7)
C100 F43A F45B F45A 34.1(19)
F43B F43A F45B C100 -15(6)
N4 Ru2 N3 C75 154.1(4)
P4 Ru2 N3 C75 119.1(5)
P3 Ru2 N3 C75 -26.9(4)
Cl3 Ru2 N3 C75 60.5(4)
Cl4 Ru2 N3 C75 -126.1(4)
N4 Ru2 N3 C76 -2.7(2)
P4 Ru2 N3 C76 -37.7(7)
P3 Ru2 N3 C76 176.3(2)
Cl3 Ru2 N3 C76 -96.3(2)
Cl4 Ru2 N3 C76 77.1(2)
N3 Ru2 N4 C82 -162.9(4)
P4 Ru2 N4 C82 11.2(4)
P3 Ru2 N4 C82 -168.2(4)
Cl3 Ru2 N4 C82 -81.8(4)
Cl4 Ru2 N4 C82 99.8(4)
N3 Ru2 N4 C81 27.5(2)
P4 Ru2 N4 C81 -158.4(2)
P3 Ru2 N4 C81 22.3(7)
Cl3 Ru2 N4 C81 108.7(2)
Cl4 Ru2 N4 C81 -69.7(2)
C69 P3 C53 C60 46.7(4)
C61 P3 C53 C60 144.8(3)
Ru2 P3 C53 C60 -77.1(4)
C69 P3 C53 C54 -133.1(3)
C61 P3 C53 C54 -35.0(4)
Ru2 P3 C53 C54 103.1(3)
C60 C53 C54 C55 -2.1(6)
P3 C53 C54 C55 177.7(4)
C53 C54 C55 C57 -0.8(8)
C53 C54 C55 C56 -175.2(5)
F25B F25A C56 F27A -42(4)
F26B F25A C56 F27A 112.2(14)
F25B F25A C56 F26B -154(4)
F25B F25A C56 F27B -46(4)
F26B F25A C56 F27B 107.8(17)
F26B F25A C56 F25B 154(4)
F25B F25A C56 F26A -155(3)
F26B F25A C56 F26A -1.3(14)
F25B F25A C56 C55 91(3)
F26B F25A C56 C55 -115.3(11)
F26A F26B C56 F25A -177(3)
F26A F26B C56 F27A 75(3)
F25A F26B C56 F27A -107.8(12)
F26A F26B C56 F27B 54(4)
F25A F26B C56 F27B -129.4(14)
F26A F26B C56 F25B 171(3)
F25A F26B C56 F25B -12.0(16)
F25A F26B C56 F26A 177(3)
F26A F26B C56 C55 -65(3)
F25A F26B C56 C55 112.2(11)
F25A F25B C56 F27A 141(4)
F25A F25B C56 F26B 27(4)
F25A F25B C56 F27B 144(4)
F25A F25B C56 F26A 32(4)
F25A F25B C56 C55 -100(4)
F26B F26A C56 F25A 3(3)
F26B F26A C56 F27A -113(3)
F26B F26A C56 F27B -130(3)
F26B F26A C56 F25B -11(4)
F26B F26A C56 C55 123(3)
C57 C55 C56 F25A -125(2)
C54 C55 C56 F25A 49(2)
C57 C55 C56 F27A 2.8(16)
C54 C55 C56 F27A 177.3(14)
C57 C55 C56 F26B 140.8(15)
C54 C55 C56 F26B -44.7(16)
C57 C55 C56 F27B 21.6(18)
C54 C55 C56 F27B -164.0(16)
C57 C55 C56 F25B -96.3(16)
C54 C55 C56 F25B 78.1(16)
C57 C55 C56 F26A 118.5(15)
C54 C55 C56 F26A -67.1(15)
C54 C55 C57 C58 3.0(9)
C56 C55 C57 C58 177.1(5)
C55 C57 C58 C60 -2.3(8)
C55 C57 C58 C59 -178.0(5)
F30A F30B C59 F28A 78.3(15)
F29A F30B C59 F28A -91.2(15)
F30A F30B C59 F28B 36.5(13)
F29A F30B C59 F28B -132.9(11)
F29A F30B C59 F30A -169.5(15)
F30A F30B C59 F29A 169.5(15)
F30A F30B C59 F29B 144.3(11)
F29A F30B C59 F29B -25.2(12)
F30A F30B C59 C58 -94.6(12)
F29A F30B C59 C58 95.9(10)
F28B F28A C59 F30B -82.9(19)
F29B F28A C59 F30B 89.7(15)
F29B F28A C59 F28B 172.6(17)
F28B F28A C59 F30A -36.4(15)
F29B F28A C59 F30A 136.2(11)
F28B F28A C59 F29A -143.4(14)
F29B F28A C59 F29A 29.2(12)
F28B F28A C59 F29B -172.6(17)
F28B F28A C59 C58 89.9(15)
F29B F28A C59 C58 -97.5(9)
F28A F28B C59 F30B 118.3(17)
F30A F28B C59 F30B -25.8(12)
F30A F28B C59 F28A -144.1(14)
F28A F28B C59 F30A 144.1(14)
F28A F28B C59 F29A 56(2)
F30A F28B C59 F29A -88.1(12)
F28A F28B C59 F29B 6.6(15)
F30A F28B C59 F29B -137.6(9)
F28A F28B C59 C58 -107.6(13)
F30A F28B C59 C58 108.2(6)
F28B F30A C59 F30B 145.7(12)
F30B F30A C59 F28A -123.5(13)
F28B F30A C59 F28A 22.2(8)
F30B F30A C59 F28B -145.7(12)
F30B F30A C59 F29A -8.7(12)
F28B F30A C59 F29A 137.0(8)
F30B F30A C59 F29B -57.5(17)
F28B F30A C59 F29B 88.2(14)
F30B F30A C59 C58 107.0(11)
F28B F30A C59 C58 -107.3(7)
F29B F29A C59 F30B -150.6(14)
F30B F29A C59 F28A 119.6(12)
F29B F29A C59 F28A -31.0(12)
F30B F29A C59 F28B 86.5(15)
F29B F29A C59 F28B -64.1(15)
F30B F29A C59 F30A 7.6(11)
F29B F29A C59 F30A -143.0(9)
F30B F29A C59 F29B 150.6(14)
F30B F29A C59 C58 -109.7(10)
F29B F29A C59 C58 99.7(9)
F29A F29B C59 F30B 24.6(14)
F28A F29B C59 F30B -122.1(12)
F29A F29B C59 F28A 146.7(12)
F29A F29B C59 F28B 142.1(10)
F28A F29B C59 F28B -4.6(11)
F29A F29B C59 F30A 63.0(13)
F28A F29B C59 F30A -83.7(15)
F28A F29B C59 F29A -146.7(12)
F29A F29B C59 C58 -101.8(9)
F28A F29B C59 C58 111.5(8)
C57 C58 C59 F30B -100.9(19)
C60 C58 C59 F30B 83.4(19)
C57 C58 C59 F28A 85.7(13)
C60 C58 C59 F28A -90.1(13)
C57 C58 C59 F28B 127.0(10)
C60 C58 C59 F28B -48.7(11)
C57 C58 C59 F30A -150.5(7)
C60 C58 C59 F30A 33.8(8)
C57 C58 C59 F29A -41.3(9)
C60 C58 C59 F29A 142.9(8)
C57 C58 C59 F29B 18.8(13)
C60 C58 C59 F29B -157.0(11)
C54 C53 C60 C58 2.7(6)
P3 C53 C60 C58 -177.1(3)
C57 C58 C60 C53 -0.6(7)
C59 C58 C60 C53 175.2(4)
C53 P3 C61 C68 158.5(4)
C69 P3 C61 C68 -98.6(4)
Ru2 P3 C61 C68 21.9(5)
C53 P3 C61 C62 -29.3(5)
C69 P3 C61 C62 73.6(4)
Ru2 P3 C61 C62 -165.8(4)
C68 C61 C62 C63 -2.8(8)
P3 C61 C62 C63 -175.0(4)
C61 C62 C63 C65 -0.1(9)
C61 C62 C63 C64 178.3(5)
F31B F32A C64 F32B -154.9(14)
F32B F32A C64 F33A 26.4(16)
F31B F32A C64 F33A -128.5(12)
F32B F32A C64 F31B 154.9(14)
F32B F32A C64 F33B 74(2)
F31B F32A C64 F33B -81.3(19)
F32B F32A C64 F31A 144.0(14)
F31B F32A C64 F31A -10.9(10)
F32B F32A C64 C63 -99.5(12)
F31B F32A C64 C63 105.6(9)
F33A F32B C64 F32A 153.3(15)
F32A F32B C64 F33A -153.3(15)
F32A F32B C64 F31B -22.5(14)
F33A F32B C64 F31B 130.8(11)
F32A F32B C64 F33B -139.0(15)
F33A F32B C64 F33B 14.3(15)
F32A F32B C64 F31A -74(3)
F33A F32B C64 F31A 79(3)
F32A F32B C64 C63 104.2(12)
F33A F32B C64 C63 -102.5(10)
F33B F33A C64 F32A 137.5(17)
F32B F33A C64 F32A -23.1(15)
F33B F33A C64 F32B 161(2)
F33B F33A C64 F31B 69(2)
F32B F33A C64 F31B -91.7(19)
F32B F33A C64 F33B -161(2)
F33B F33A C64 F31A 15.9(18)
F32B F33A C64 F31A -144.7(14)
F33B F33A C64 C63 -94.5(16)
F32B F33A C64 C63 104.9(12)
F31A F31B C64 F32A -167.4(12)
F31A F31B C64 F32B -146.4(13)
F32A F31B C64 F32B 21.0(12)
F31A F31B C64 F33A -73.8(19)
F32A F31B C64 F33A 93.6(18)
F31A F31B C64 F33B -29.9(14)
F32A F31B C64 F33B 137.5(13)
F32A F31B C64 F31A 167.4(12)
F31A F31B C64 C63 88.9(11)
F32A F31B C64 C63 -103.6(9)
F33A F33B C64 F32A -72(2)
F31A F33B C64 F32A 90.1(18)
F33A F33B C64 F32B -18(2)
F31A F33B C64 F32B 144.0(15)
F31A F33B C64 F33A 162(2)
F33A F33B C64 F31B -135.1(15)
F31A F33B C64 F31B 27.3(15)
F33A F33B C64 F31A -162(2)
F33A F33B C64 C63 101.1(14)
F31A F33B C64 C63 -96.5(12)
F31B F31A C64 F32A 11.6(11)
F33B F31A C64 F32A -135.6(13)
F31B F31A C64 F32B 67(3)
F33B F31A C64 F32B -80(3)
F31B F31A C64 F33A 134.4(11)
F33B F31A C64 F33A -12.8(14)
F33B F31A C64 F31B -147.2(16)
F31B F31A C64 F33B 147.2(16)
F31B F31A C64 C63 -110.8(9)
F33B F31A C64 C63 102.0(12)
C62 C63 C64 F32A -43.7(14)
C65 C63 C64 F32A 134.7(13)
C62 C63 C64 F32B -102(2)
C65 C63 C64 F32B 77(2)
C62 C63 C64 F33A -171.7(14)
C65 C63 C64 F33A 6.8(16)
C62 C63 C64 F31B 21(2)
C65 C63 C64 F31B -160(2)
C62 C63 C64 F33B 140.9(17)
C65 C63 C64 F33B -40.6(18)
C62 C63 C64 F31A 77.3(13)
C65 C63 C64 F31A -104.3(13)
C62 C63 C65 C66 3.5(9)
C64 C63 C65 C66 -175.0(7)
C63 C65 C66 C68 -3.9(11)
C63 C65 C66 C67 175.2(6)
F36B F36A C67 F35B -69.3(11)
F34B F36A C67 F35B 88.6(9)
F36B F36A C67 F35A -31.7(11)
F34B F36A C67 F35A 126.2(11)
F34B F36A C67 F36B 157.9(11)
F36B F36A C67 F34A -144.9(12)
F34B F36A C67 F34A 13.1(10)
F36B F36A C67 F34B -157.9(11)
F36B F36A C67 C66 97.0(9)
F34B F36A C67 C66 -105.1(7)
F35A F35B C67 F36A 62.9(15)
F34A F35B C67 F36A -93.0(10)
F34A F35B C67 F35A -155.9(12)
F35A F35B C67 F36B 18.7(13)
F34A F35B C67 F36B -137.2(9)
F35A F35B C67 F34A 155.9(12)
F35A F35B C67 F34B 131.8(13)
F34A F35B C67 F34B -24.1(8)
F35A F35B C67 C66 -103.5(12)
F34A F35B C67 C66 100.6(7)
F35B F35A C67 F36A -136.5(14)
F36B F35A C67 F36A 24.0(8)
F36B F35A C67 F35B 160.5(14)
F35B F35A C67 F36B -160.5(14)
F35B F35A C67 F34A -23.4(12)
F36B F35A C67 F34A 137.2(9)
F35B F35A C67 F34B -67.5(13)
F36B F35A C67 F34B 93.0(9)
F35B F35A C67 C66 96.1(12)
F36B F35A C67 C66 -103.4(7)
F35A F36B C67 F36A -146.8(11)
F36A F36B C67 F35B 133.6(13)
F35A F36B C67 F35B -13.2(9)
F36A F36B C67 F35A 146.8(11)
F36A F36B C67 F34A 57.8(16)
F35A F36B C67 F34A -89.0(12)
F36A F36B C67 F34B 20.5(11)
F35A F36B C67 F34B -126.3(10)
F36A F36B C67 C66 -103.0(11)
F35A F36B C67 C66 110.2(8)
F34B F34A C67 F36A -16.7(12)
F35B F34A C67 F36A 129.4(12)
F34B F34A C67 F35B -146.2(11)
F34B F34A C67 F35A -129.9(12)
F35B F34A C67 F35A 16.3(9)
F34B F34A C67 F36B -55.8(17)
F35B F34A C67 F36B 90.4(12)
F35B F34A C67 F34B 146.2(11)
F34B F34A C67 C66 105.4(10)
F35B F34A C67 C66 -108.4(7)
F34A F34B C67 F36A 162.0(13)
F34A F34B C67 F35B 32.7(12)
F36A F34B C67 F35B -129.4(12)
F34A F34B C67 F35A 72.0(11)
F36A F34B C67 F35A -90.1(9)
F34A F34B C67 F36B 145.8(12)
F36A F34B C67 F36B -16.2(9)
F36A F34B C67 F34A -162.0(13)
F34A F34B C67 C66 -92.0(12)
F36A F34B C67 C66 106.0(9)
C65 C66 C67 F36A 75.7(12)
C68 C66 C67 F36A -105.1(12)
C65 C66 C67 F35B -115.3(9)
C68 C66 C67 F35B 63.9(9)
C65 C66 C67 F35A -160.6(12)
C68 C66 C67 F35A 18.6(12)
C65 C66 C67 F36B 125.2(8)
C68 C66 C67 F36B -55.6(9)
C65 C66 C67 F34A -41.8(12)
C68 C66 C67 F34A 137.4(11)
C65 C66 C67 F34B 5.6(10)
C68 C66 C67 F34B -175.1(8)
C62 C61 C68 C66 2.3(8)
P3 C61 C68 C66 174.9(5)
C65 C66 C68 C61 1.1(10)
C67 C66 C68 C61 -178.2(6)
C53 P3 C69 C74 -156.6(4)
C61 P3 C69 C74 99.4(4)
Ru2 P3 C69 C74 -28.3(4)
C53 P3 C69 C70 32.2(4)
C61 P3 C69 C70 -71.8(4)
Ru2 P3 C69 C70 160.5(4)
C74 C69 C70 C71 0.1(8)
P3 C69 C70 C71 171.6(4)
C69 C70 C71 C72 -0.4(9)
C70 C71 C72 C73 1.3(9)
C71 C72 C73 C74 -1.9(8)
C70 C69 C74 C73 -0.7(6)
P3 C69 C74 C73 -172.1(3)
C70 C69 C74 C75 -178.2(4)
P3 C69 C74 C75 10.4(6)
C72 C73 C74 C69 1.6(7)
C72 C73 C74 C75 179.4(5)
C76 N3 C75 C74 170.9(4)
Ru2 N3 C75 C74 14.3(7)
C69 C74 C75 N3 -0.1(8)
C73 C74 C75 N3 -177.7(5)
C75 N3 C76 C81 176.7(3)
Ru2 N3 C76 C81 -22.5(3)
C75 N3 C76 C77 53.8(5)
Ru2 N3 C76 C77 -145.4(3)
N3 C76 C77 C78 -179.8(4)
C81 C76 C77 C78 57.5(5)
C76 C77 C78 C79 -55.1(6)
C77 C78 C79 C80 54.0(6)
C78 C79 C80 C81 -55.0(6)
C82 N4 C81 C76 140.7(3)
Ru2 N4 C81 C76 -47.9(3)
C82 N4 C81 C80 14.4(5)
Ru2 N4 C81 C80 -174.1(3)
N3 C76 C81 N4 46.1(4)
C77 C76 C81 N4 170.7(3)
N3 C76 C81 C80 175.9(3)
C77 C76 C81 C80 -59.6(4)
C79 C80 C81 N4 -176.9(3)
C79 C80 C81 C76 57.9(5)
C81 N4 C82 C83 169.2(4)
Ru2 N4 C82 C83 0.4(7)
N4 C82 C83 C88 -10.0(8)
N4 C82 C83 C84 173.6(4)
C88 C83 C84 C85 1.0(7)
C82 C83 C84 C85 177.7(5)
C83 C84 C85 C86 1.0(8)
C84 C85 C86 C87 -1.3(8)
C85 C86 C87 C88 -0.4(8)
C84 C83 C88 C87 -2.6(6)
C82 C83 C88 C87 -178.9(4)
C84 C83 C88 P4 177.3(3)
C82 C83 C88 P4 1.0(7)
C86 C87 C88 C83 2.3(7)
C86 C87 C88 P4 -177.6(4)
C89 P4 C88 C83 -114.9(4)
C97 P4 C88 C83 142.2(4)
Ru2 P4 C88 C83 12.7(4)
C89 P4 C88 C87 65.0(4)
C97 P4 C88 C87 -37.9(4)
Ru2 P4 C88 C87 -167.4(3)
C88 P4 C89 C90 -15.5(5)
C97 P4 C89 C90 83.5(4)
Ru2 P4 C89 C90 -140.8(4)
C88 P4 C89 C96 165.2(4)
C97 P4 C89 C96 -95.9(4)
Ru2 P4 C89 C96 39.9(4)
C96 C89 C90 C91 0.3(7)
P4 C89 C90 C91 -179.0(4)
C89 C90 C91 C93 1.0(8)
C89 C90 C91 C92 -178.3(5)
C90 C91 C92 F39B -130.4(12)
C93 C91 C92 F39B 50.3(13)
C90 C91 C92 F38A 7.1(16)
C93 C91 C92 F38A -172.2(15)
C90 C91 C92 F37B 107.5(17)
C93 C91 C92 F37B -71.8(17)
C90 C91 C92 F39A -114.9(11)
C93 C91 C92 F39A 65.7(12)
C90 C91 C92 F37A 129.1(8)
C93 C91 C92 F37A -50.2(10)
C90 C91 C92 F38B -10.0(13)
C93 C91 C92 F38B 170.7(11)
C90 C91 C93 C94 -0.7(8)
C92 C91 C93 C94 178.6(5)
C91 C93 C94 C96 -0.9(8)
C91 C93 C94 C95 -178.3(5)
F41A F42B C95 F42A -161.2(13)
F41A F42B C95 F40A -63.0(14)
F42A F42B C95 F40A 98.2(13)
F41A F42B C95 F41B -41.4(12)
F42A F42B C95 F41B 119.8(11)
F41A F42B C95 F40B -148.9(10)
F42A F42B C95 F40B 12.3(10)
F42A F42B C95 F41A 161.2(13)
F41A F42B C95 C94 91.8(11)
F42A F42B C95 C94 -107.0(7)
F40B F42A C95 F42B 163.8(13)
F40B F42A C95 F40A 41.5(13)
F42B F42A C95 F40A -122.3(12)
F40B F42A C95 F41B 67.4(14)
F42B F42A C95 F41B -96.4(14)
F42B F42A C95 F40B -163.8(13)
F40B F42A C95 F41A 150.6(10)
F42B F42A C95 F41A -13.2(10)
F40B F42A C95 C94 -91.2(11)
F42B F42A C95 C94 105.0(8)
F41B F40A C95 F42B 53(3)
F40B F40A C95 F42B -100.2(11)
F41B F40A C95 F42A 124(2)
F40B F40A C95 F42A -29.9(9)
F40B F40A C95 F41B -154(2)
F41B F40A C95 F40B 154(2)
F41B F40A C95 F41A 14(2)
F40B F40A C95 F41A -139.3(7)
F41B F40A C95 C94 -102(2)
F40B F40A C95 C94 104.5(7)
F40A F41B C95 F42B -138(2)
F41A F41B C95 F42B 28.0(8)
F40A F41B C95 F42A -69(3)
F41A F41B C95 F42A 96.3(12)
F41A F41B C95 F40A 166(2)
F40A F41B C95 F40B -26(2)
F41A F41B C95 F40B 139.6(7)
F40A F41B C95 F41A -166(2)
F40A F41B C95 C94 89(2)
F41A F41B C95 C94 -105.0(8)
F42A F40B C95 F42B -14.6(12)
F40A F40B C95 F42B 126.9(10)
F40A F40B C95 F42A 141.5(11)
F42A F40B C95 F40A -141.5(11)
F42A F40B C95 F41B -130.5(10)
F40A F40B C95 F41B 11.1(11)
F42A F40B C95 F41A -48.6(16)
F40A F40B C95 F41A 92.9(13)
F42A F40B C95 C94 108.9(9)
F40A F40B C95 C94 -109.6(8)
F41B F41A C95 F42B -140.9(11)
F42B F41A C95 F42A 16.7(12)
F41B F41A C95 F42A -124.2(9)
F42B F41A C95 F40A 134.7(11)
F41B F41A C95 F40A -6.2(10)
F42B F41A C95 F41B 140.9(11)
F42B F41A C95 F40B 50.9(16)
F41B F41A C95 F40B -90.0(13)
F42B F41A C95 C94 -106.5(10)
F41B F41A C95 C94 112.6(7)
C96 C94 C95 F42B -111.5(14)
C93 C94 C95 F42B 65.9(14)
C96 C94 C95 F42A -179.2(14)
C93 C94 C95 F42A -1.8(15)
C96 C94 C95 F40A 47.4(14)
C93 C94 C95 F40A -135.1(12)
C96 C94 C95 F41B 20.0(13)
C93 C94 C95 F41B -162.6(10)
C96 C94 C95 F40B 130.4(11)
C93 C94 C95 F40B -52.1(11)
C96 C94 C95 F41A -64.5(11)
C93 C94 C95 F41A 112.9(11)
C90 C89 C96 C94 -1.9(7)
P4 C89 C96 C94 177.5(4)
C93 C94 C96 C89 2.2(8)
C95 C94 C96 C89 179.6(5)
C88 P4 C97 C98 108.4(4)
C89 P4 C97 C98 3.6(4)
Ru2 P4 C97 C98 -128.7(3)
C88 P4 C97 C104 -63.0(4)
C89 P4 C97 C104 -167.8(3)
Ru2 P4 C97 C104 59.9(4)
C104 C97 C98 C99 2.7(7)
P4 C97 C98 C99 -168.5(4)
C97 C98 C99 C101 -3.4(8)
C97 C98 C99 C100 177.4(5)
F43B F43A C100 F44B 63(4)
F45B F43A C100 F44B -106.9(13)
F43B F43A C100 F45A 147(4)
F45B F43A C100 F45A -22.9(14)
F43B F43A C100 F45B 170(4)
F45B F43A C100 F43B -170(4)
F43B F43A C100 F44A 35(4)
F45B F43A C100 F44A -134.8(13)
F43B F43A C100 C99 -81(4)
F45B F43A C100 C99 109.0(9)
F44A F44B C100 F43A -73(3)
F45A F44B C100 F43A 106.9(14)
F44A F44B C100 F45A -180(4)
F44A F44B C100 F45B -161(3)
F45A F44B C100 F45B 19.0(14)
F44A F44B C100 F43B -52(4)
F45A F44B C100 F43B 127.9(14)
F45A F44B C100 F44A 180(4)
F44A F44B C100 C99 71(4)
F45A F44B C100 C99 -109.2(10)
F45B F45A C100 F43A 37(2)
F44B F45A C100 F43A -114.6(17)
F45B F45A C100 F44B 151(2)
F44B F45A C100 F45B -151(2)
F45B F45A C100 F43B 53(3)
F44B F45A C100 F43B -98.8(15)
F45B F45A C100 F44A 151(2)
F44B F45A C100 F44A -0.2(17)
F45B F45A C100 C99 -96.1(17)
F44B F45A C100 C99 112.5(12)
F45A F45B C100 F43A -146(2)
F45A F45B C100 F44B -30(2)
F43A F45B C100 F44B 116.0(17)
F43A F45B C100 F45A 146(2)
F45A F45B C100 F43B -142(2)
F43A F45B C100 F43B 3.9(15)
F45A F45B C100 F44A -42(3)
F43A F45B C100 F44A 103.1(18)
F45A F45B C100 C99 101.2(17)
F43A F45B C100 C99 -113.3(12)
F43A F43B C100 F44B -125(4)
F43A F43B C100 F45A -41(4)
F43A F43B C100 F45B -10(4)
F43A F43B C100 F44A -146(4)
F43A F43B C100 C99 108(4)
F44B F44A C100 F43A 118(3)
F44B F44A C100 F45A 0(4)
F44B F44A C100 F45B 27(4)
F44B F44A C100 F43B 131(4)
F44B F44A C100 C99 -119(3)
C101 C99 C100 F43A 174.8(15)
C98 C99 C100 F43A -5.9(17)
C101 C99 C100 F44B 30.0(15)
C98 C99 C100 F44B -150.7(14)
C101 C99 C100 F45A -54.2(18)
C98 C99 C100 F45A 125.1(18)
C101 C99 C100 F45B -97.3(16)
C98 C99 C100 F45B 82.0(17)
C101 C99 C100 F43B 150.9(15)
C98 C99 C100 F43B -29.8(16)
C101 C99 C100 F44A 57.3(16)
C98 C99 C100 F44A -123.3(16)
C98 C99 C101 C102 1.2(8)
C100 C99 C101 C102 -179.5(5)
C99 C101 C102 C104 1.6(8)
C99 C101 C102 C103 177.3(5)
C104 C102 C103 F47 -34.8(8)
C101 C102 C103 F47 149.5(6)
C104 C102 C103 F46 -157.0(5)
C101 C102 C103 F46 27.3(8)
C104 C102 C103 F48 85.1(6)
C101 C102 C103 F48 -90.6(7)
C101 C102 C104 C97 -2.2(8)
C103 C102 C104 C97 -177.9(4)
C98 C97 C104 C102 0.0(7)
P4 C97 C104 C102 171.8(4)
